data_4328883
loop_
_publ_author_name
'Christopher S. Letko'
'Thomas B. Rauchfuss'
'Xiaoyuan Zhou'
'Danielle L. Gray'

_publ_contact_author
; 
Danielle L. Gray 
University of Illinois 
School of Chemical Sciences, Box 59-1 
505 South Mathews Avenue 
Urbana, Illinois  61801 
USA 
;
_publ_contact_author_email dgray@illinois.edu
_publ_contact_author_fax '1  217 244 8068'
_publ_contact_author_phone '1  217 244 1708'
_publ_section_title
;
 Influence of Second Coordination Sphere Hydroxyl Groups on the Reactivity
 of Copper(I) Complexes
;
_journal_name_full 'Inorganic Chemistry'
_journal_page_first 4511
_journal_page_last 4520
_journal_paper_doi 10.1021/ic202207e
_journal_volume 51
_journal_year 2012
_chemical_formula_moiety 'C36 H32 Cu2 N6 O2, C32 H12 B F24'
_chemical_formula_sum 'C68 H44 B Cu2 F24 N6 O2'
_chemical_formula_weight 1570.98
_chemical_name_systematic
; 
? 
;
_space_group_IT_number 14
_symmetry_cell_setting monoclinic
_symmetry_space_group_name_Hall '-P 2yn'
_symmetry_space_group_name_H-M 'P 1 21/n 1'
_atom_sites_solution_hydrogens geom
_atom_sites_solution_primary direct
_atom_sites_solution_secondary difmap
_audit_creation_method SHELXL-97
_audit_update_record
; 
? 
;
_cell_angle_alpha 90.00
_cell_angle_beta 98.503(3)
_cell_angle_gamma 90.00
_cell_formula_units_Z 8
_cell_length_a 20.0322(11)
_cell_length_b 28.4406(14)
_cell_length_c 23.7915(12)
_cell_measurement_reflns_used 9976
_cell_measurement_temperature 173(2)
_cell_measurement_theta_max 21.37
_cell_measurement_theta_min 2.18
_cell_volume 13405.7(12)
_computing_cell_refinement 'SAINT V7.68A (Bruker, 2005)'
_computing_data_collection 'APEX2 V2010.11-3 (Bruker, 2010)'
_computing_data_reduction
; 
SAINT V7.68A, XPREP V2005/2, SADABS V2007/4, TWINABS V2007/5 
(Bruker, 2005 & 2007) 
;
_computing_molecular_graphics
; 
SHELXTL V6.12 (Bruker, 2005), CrystalMaker v2.1.3 (CrystalMaker, 1994) 
;
_computing_publication_material 'XCIF V6.12 (Bruker, 2005)'
_computing_structure_refinement 'SHELXTL V6.12 (Bruker, 2005)'
_computing_structure_solution 'SHELXTL V6.12 (Bruker, 2005)'
_diffrn_ambient_temperature 173(2)
_diffrn_measured_fraction_theta_full 0.993
_diffrn_measured_fraction_theta_max 0.993
_diffrn_measurement_device 'Bruker Kappa/ApexII CCD'
_diffrn_measurement_method 'profile data from \f and \w scans'
_diffrn_radiation_monochromator graphite
_diffrn_radiation_source 'fine-focus sealed tube'
_diffrn_radiation_type MoK\a
_diffrn_radiation_wavelength 0.71073
_diffrn_radiation_wavelength_id ba35mas
_diffrn_reflns_av_R_equivalents 0.1036
_diffrn_reflns_av_sigmaI/netI 0.0570
_diffrn_reflns_limit_h_max 24
_diffrn_reflns_limit_h_min -23
_diffrn_reflns_limit_k_max 34
_diffrn_reflns_limit_k_min -34
_diffrn_reflns_limit_l_max 28
_diffrn_reflns_limit_l_min -28
_diffrn_reflns_number 215144
_diffrn_reflns_theta_full 25.44
_diffrn_reflns_theta_max 25.44
_diffrn_reflns_theta_min 1.43
_exptl_absorpt_coefficient_mu 0.752
_exptl_absorpt_correction_T_max 0.9314
_exptl_absorpt_correction_T_min 0.7723
_exptl_absorpt_correction_type integration
_exptl_absorpt_process_details 'SHELXTL/XPREP V2005/2 (Bruker, 2005)'
_exptl_crystal_colour green
_exptl_crystal_density_diffrn 1.557
_exptl_crystal_description prism
_exptl_crystal_F_000 6312
_exptl_crystal_id ba35mas
_exptl_crystal_preparation
; 
The data crystal was mounted using oil (Parantone-N, Exxon) to a 
0.3 mm cryo-loop (Hampton Research) with the (-1 -1 0) scattering 
planes roughly normal to the spindle axis. 
;
_exptl_crystal_size_max 0.536
_exptl_crystal_size_mid 0.29
_exptl_crystal_size_min 0.108
_refine_diff_density_max 0.808
_refine_diff_density_min -1.101
_refine_diff_density_rms 0.085
_refine_ls_extinction_method none
_refine_ls_goodness_of_fit_ref 1.022
_refine_ls_hydrogen_treatment noref
_refine_ls_matrix_type full
_refine_ls_number_parameters 2354
_refine_ls_number_reflns 24606
_refine_ls_number_restraints 5607
_refine_ls_restrained_S_all 1.438
_refine_ls_R_factor_all 0.1129
_refine_ls_R_factor_gt 0.0609
_refine_ls_shift/su_max 0.018
_refine_ls_shift/su_mean 0.000
_refine_ls_structure_factor_coef Fsqd
_refine_ls_weighting_details 'calc w=1/[\s^2^(Fo^2^)+(0.0847P)^2^+28.0653P] where P=(Fo^2^+2Fc^2^)/3'
_refine_ls_weighting_scheme calc
_refine_ls_wR_factor_gt 0.1511
_refine_ls_wR_factor_ref 0.1851
_reflns_number_gt 15243
_reflns_number_total 24606
_reflns_threshold_expression >2sigma(I)
_cod_data_source_file ic202207e_si_002_4.cif
_cod_data_source_block ba35mas
_cod_original_sg_symbol_H-M 'P 1 21/n 1 '
_cod_database_code 4328883

loop_
_symmetry_equiv_pos_as_xyz
'x, y, z'
'-x+1/2, y+1/2, -z+1/2'
'-x, -y, -z'
'x-1/2, -y-1/2, z-1/2'

loop_
_atom_site_label
_atom_site_type_symbol
_atom_site_fract_x
_atom_site_fract_y
_atom_site_fract_z
_atom_site_U_iso_or_equiv
_atom_site_adp_type
_atom_site_occupancy
_atom_site_symmetry_multiplicity
_atom_site_calc_flag
_atom_site_refinement_flags
_atom_site_disorder_assembly
_atom_site_disorder_group
Cu1_1 Cu 0.18367(4) 0.00604(2) 0.46766(4) 0.0291(2) Uani 1 1 d . . .
Cu2_1 Cu 0.30230(4) -0.00397(3) 0.51019(4) 0.0326(2) Uani 1 1 d . . .
O1_1 O 0.3184(2) 0.05625(15) 0.4829(2) 0.0403(12) Uani 1 1 d . . .
O2_1 O 0.1698(2) -0.05554(15) 0.4927(2) 0.0372(11) Uani 1 1 d . . .
N1_1 N 0.2088(2) 0.06769(16) 0.4439(2) 0.0261(11) Uani 1 1 d . . .
N2_1 N 0.0983(2) 0.03895(17) 0.4996(2) 0.0252(11) Uani 1 1 d . . .
N3_1 N 0.1209(3) -0.00267(18) 0.3840(2) 0.0319(12) Uani 1 1 d . . .
N4_1 N 0.2779(2) -0.06471(17) 0.5360(2) 0.0279(12) Uani 1 1 d . . .
N5_1 N 0.3919(2) -0.03430(17) 0.4871(2) 0.0304(12) Uani 1 1 d . . .
N6_1 N 0.3537(3) 0.00927(18) 0.5989(2) 0.0336(13) Uani 1 1 d . . .
C1_1 C 0.0889(3) 0.0775(2) 0.4069(3) 0.0276(14) Uani 1 1 d . . .
H1A_1 H 0.0600 0.1027 0.3867 0.033 Uiso 1 1 calc R . .
C2_1 C 0.2731(3) 0.0831(2) 0.4554(3) 0.0286(14) Uani 1 1 d . . .
C3_1 C 0.2900(3) 0.1283(2) 0.4379(3) 0.0312(15) Uani 1 1 d . . .
H3A_1 H 0.3353 0.1391 0.4457 0.037 Uiso 1 1 calc R . .
C4_1 C 0.2412(3) 0.1564(2) 0.4099(3) 0.0313(15) Uani 1 1 d . . .
H4A_1 H 0.2523 0.1869 0.3979 0.038 Uiso 1 1 calc R . .
C5_1 C 0.1747(3) 0.1403(2) 0.3988(3) 0.0314(15) Uani 1 1 d . . .
H5A_1 H 0.1401 0.1597 0.3794 0.038 Uiso 1 1 calc R . .
C6_1 C 0.1603(3) 0.0961(2) 0.4162(2) 0.0246(13) Uani 1 1 d . . .
C7_1 C 0.0625(3) 0.0688(2) 0.4628(3) 0.0258(13) Uani 1 1 d . . .
C8_1 C 0.0056(3) 0.0912(2) 0.4748(3) 0.0352(16) Uani 1 1 d . . .
H8A_1 H -0.0192 0.1116 0.4477 0.042 Uiso 1 1 calc R . .
C9_1 C -0.0147(3) 0.0835(3) 0.5269(3) 0.0444(18) Uani 1 1 d . . .
H9A_1 H -0.0543 0.0984 0.5360 0.053 Uiso 1 1 calc R . .
C10_1 C 0.0220(3) 0.0545(3) 0.5654(3) 0.0402(17) Uani 1 1 d . . .
H10A_1 H 0.0089 0.0495 0.6017 0.048 Uiso 1 1 calc R . .
C11_1 C 0.0793(3) 0.0323(2) 0.5506(3) 0.0309(14) Uani 1 1 d . . .
C12_1 C 0.1216(4) 0.0013(3) 0.5926(3) 0.0444(18) Uani 1 1 d . . .
H12A_1 H 0.1693 0.0095 0.5938 0.067 Uiso 1 1 calc R . .
H12B_1 H 0.1146 -0.0317 0.5810 0.067 Uiso 1 1 calc R . .
H12C_1 H 0.1085 0.0057 0.6303 0.067 Uiso 1 1 calc R . .
C13_1 C 0.0802(3) 0.0341(2) 0.3690(3) 0.0308(14) Uani 1 1 d . . .
C14_1 C 0.0307(3) 0.0337(3) 0.3217(3) 0.0419(18) Uani 1 1 d . . .
H14A_1 H 0.0023 0.0602 0.3122 0.050 Uiso 1 1 calc R . .
C15_1 C 0.0240(4) -0.0068(3) 0.2884(3) 0.056(2) Uani 1 1 d . . .
H15A_1 H -0.0098 -0.0087 0.2560 0.068 Uiso 1 1 calc R . .
C16_1 C 0.0663(4) -0.0437(3) 0.3029(3) 0.052(2) Uani 1 1 d . . .
H16A_1 H 0.0623 -0.0713 0.2802 0.062 Uiso 1 1 calc R . .
C17_1 C 0.1152(4) -0.0412(2) 0.3509(3) 0.0427(18) Uani 1 1 d . . .
C18_1 C 0.1632(5) -0.0812(3) 0.3669(4) 0.059(2) Uani 1 1 d . . .
H18A_1 H 0.2097 -0.0696 0.3712 0.089 Uiso 1 1 calc R . .
H18B_1 H 0.1567 -0.1053 0.3372 0.089 Uiso 1 1 calc R . .
H18C_1 H 0.1545 -0.0949 0.4030 0.089 Uiso 1 1 calc R . .
C19_1 C 0.3956(3) -0.0692(2) 0.5820(3) 0.0326(15) Uani 1 1 d . . .
H19A_1 H 0.4249 -0.0930 0.6046 0.039 Uiso 1 1 calc R . .
C20_1 C 0.2139(3) -0.0812(2) 0.5234(3) 0.0295(14) Uani 1 1 d . . .
C21_1 C 0.1976(3) -0.1257(2) 0.5439(3) 0.0350(16) Uani 1 1 d . . .
H21A_1 H 0.1529 -0.1375 0.5351 0.042 Uiso 1 1 calc R . .
C22_1 C 0.2459(3) -0.1517(2) 0.5763(3) 0.0349(16) Uani 1 1 d . . .
H22A_1 H 0.2349 -0.1816 0.5904 0.042 Uiso 1 1 calc R . .
C23_1 C 0.3118(3) -0.1343(2) 0.5888(3) 0.0313(14) Uani 1 1 d . . .
H23A_1 H 0.3459 -0.1522 0.6113 0.038 Uiso 1 1 calc R . .
C24_1 C 0.3262(3) -0.0912(2) 0.5682(3) 0.0287(14) Uani 1 1 d . . .
C25_1 C 0.4280(3) -0.0594(2) 0.5290(3) 0.0302(14) Uani 1 1 d . . .
C26_1 C 0.4916(3) -0.0759(2) 0.5249(3) 0.0358(16) Uani 1 1 d . . .
H26A_1 H 0.5167 -0.0926 0.5556 0.043 Uiso 1 1 calc R . .
C27_1 C 0.5183(3) -0.0679(2) 0.4754(3) 0.0428(18) Uani 1 1 d . . .
H27A_1 H 0.5625 -0.0785 0.4718 0.051 Uiso 1 1 calc R . .
C28_1 C 0.4800(3) -0.0445(2) 0.4318(3) 0.0420(18) Uani 1 1 d . . .
H28A_1 H 0.4969 -0.0397 0.3970 0.050 Uiso 1 1 calc R . .
C29_1 C 0.4166(3) -0.0278(2) 0.4385(3) 0.0353(16) Uani 1 1 d . . .
C30_1 C 0.3731(4) -0.0021(3) 0.3907(3) 0.0474(19) Uani 1 1 d . . .
H30A_1 H 0.3889 -0.0092 0.3546 0.071 Uiso 1 1 calc R . .
H30B_1 H 0.3763 0.0319 0.3978 0.071 Uiso 1 1 calc R . .
H30C_1 H 0.3261 -0.0122 0.3889 0.071 Uiso 1 1 calc R . .
C31_1 C 0.3933(3) -0.0268(2) 0.6204(3) 0.0356(16) Uani 1 1 d . . .
C32_1 C 0.4283(4) -0.0262(3) 0.6749(3) 0.051(2) Uani 1 1 d . . .
H32A_1 H 0.4565 -0.0518 0.6886 0.061 Uiso 1 1 calc R . .
C33_1 C 0.4218(5) 0.0122(3) 0.7092(4) 0.068(3) Uani 1 1 d . . .
H33A_1 H 0.4457 0.0136 0.7467 0.082 Uiso 1 1 calc R . .
C34_1 C 0.3801(5) 0.0482(3) 0.6877(4) 0.063(2) Uani 1 1 d . . .
H34A_1 H 0.3741 0.0746 0.7111 0.075 Uiso 1 1 calc R . .
C35_1 C 0.3468(4) 0.0467(2) 0.6327(4) 0.0455(19) Uani 1 1 d . . .
C36_1 C 0.3014(4) 0.0856(3) 0.6078(4) 0.058(2) Uani 1 1 d . . .
H36A_1 H 0.2575 0.0725 0.5914 0.087 Uiso 1 1 calc R . .
H36B_1 H 0.3218 0.1015 0.5780 0.087 Uiso 1 1 calc R . .
H36C_1 H 0.2951 0.1082 0.6377 0.087 Uiso 1 1 calc R . .
Cu1_2 Cu 1.00896(5) 0.46669(3) 0.53342(4) 0.0520(3) Uani 1 1 d . . .
O1_2 O 0.9394(3) 0.49274(19) 0.4152(3) 0.0650(17) Uani 1 1 d . . .
N1_2 N 0.9541(3) 0.4306(2) 0.4768(3) 0.0450(15) Uani 1 1 d . . .
N2_2 N 1.0787(3) 0.4074(2) 0.5487(3) 0.0454(15) Uani 1 1 d . . .
N3_2 N 0.9501(3) 0.4375(3) 0.5970(3) 0.0561(18) Uani 1 1 d D . .
C1_2 C 0.9721(4) 0.3655(3) 0.5463(3) 0.0439(18) Uani 1 1 d . . .
H1B_2 H 0.9577 0.3319 0.5475 0.053 Uiso 1 1 calc R A .
C2_2 C 0.9264(4) 0.4492(3) 0.4262(4) 0.053(2) Uani 1 1 d . . .
C3_2 C 0.8841(4) 0.4216(3) 0.3855(4) 0.057(2) Uani 1 1 d . . .
H3B_2 H 0.8651 0.4346 0.3499 0.068 Uiso 1 1 calc R . .
C4_2 C 0.8716(4) 0.3765(3) 0.3984(3) 0.053(2) Uani 1 1 d . A .
H4B_2 H 0.8432 0.3577 0.3718 0.064 Uiso 1 1 calc R . .
C5_2 C 0.9003(4) 0.3573(3) 0.4506(3) 0.0457(19) Uani 1 1 d . . .
H5B_2 H 0.8916 0.3256 0.4596 0.055 Uiso 1 1 calc R A .
C6_2 C 0.9411(4) 0.3848(3) 0.4886(3) 0.0420(17) Uani 1 1 d . A .
C7_2 C 1.0484(4) 0.3657(2) 0.5557(3) 0.0404(17) Uani 1 1 d . A .
C8_2 C 1.0846(4) 0.3257(3) 0.5732(3) 0.0489(19) Uani 1 1 d . . .
H8B_2 H 1.0620 0.2969 0.5773 0.059 Uiso 1 1 calc R A .
C9_2 C 1.1536(4) 0.3280(3) 0.5845(3) 0.054(2) Uani 1 1 d . A .
H9B_2 H 1.1794 0.3012 0.5980 0.065 Uiso 1 1 calc R . .
C10_2 C 1.1846(4) 0.3695(3) 0.5761(4) 0.058(2) Uani 1 1 d . . .
H10B_2 H 1.2325 0.3715 0.5828 0.069 Uiso 1 1 calc R A .
C11_2 C 1.1462(4) 0.4094(3) 0.5575(4) 0.054(2) Uani 1 1 d . A .
C12_2 C 1.1782(5) 0.4551(4) 0.5449(5) 0.088(3) Uani 1 1 d . . .
H12D_2 H 1.2226 0.4491 0.5339 0.132 Uiso 1 1 calc R A .
H12E_2 H 1.1832 0.4750 0.5789 0.132 Uiso 1 1 calc R . .
H12F_2 H 1.1495 0.4711 0.5138 0.132 Uiso 1 1 calc R . .
C13_2 C 0.9468(3) 0.3903(3) 0.5961(3) 0.051(2) Uani 1 1 d D A .
C14_2 C 0.9201(6) 0.3686(7) 0.6407(6) 0.050(7) Uani 0.57(4) 1 d PD A 1
H14B_2 H 0.9170 0.3353 0.6423 0.060 Uiso 0.57(4) 1 calc PR A 1
C15_2 C 0.8981(10) 0.3961(10) 0.6824(9) 0.064(5) Uani 0.57(4) 1 d PDU A 1
H15B_2 H 0.8798 0.3814 0.7126 0.077 Uiso 0.57(4) 1 calc PR A 1
C16_2 C 0.9023(10) 0.4449(10) 0.6807(9) 0.067(4) Uani 0.57(4) 1 d PDU A 1
H16B_2 H 0.8872 0.4633 0.7096 0.080 Uiso 0.57(4) 1 calc PR A 1
C17_2 C 0.9287(7) 0.4663(8) 0.6365(7) 0.060(5) Uani 0.57(4) 1 d PDU A 1
C18_2 C 0.9341(11) 0.5191(9) 0.6318(13) 0.082(7) Uani 0.57(4) 1 d PDU A 1
H18D_2 H 0.9119 0.5340 0.6612 0.123 Uiso 0.57(4) 1 calc PR A 1
H18E_2 H 0.9121 0.5292 0.5942 0.123 Uiso 0.57(4) 1 calc PR A 1
H18F_2 H 0.9818 0.5282 0.6369 0.123 Uiso 0.57(4) 1 calc PR A 1
C14B_2 C 0.9277(7) 0.3578(11) 0.6350(11) 0.057(7) Uani 0.43(4) 1 d PDU A 2
H14D_2 H 0.9283 0.3248 0.6290 0.068 Uiso 0.43(4) 1 calc PR A 2
C15B_2 C 0.9078(12) 0.3777(13) 0.6832(14) 0.059(5) Uani 0.43(4) 1 d PDU A 2
H15D_2 H 0.8938 0.3586 0.7120 0.071 Uiso 0.43(4) 1 calc PR A 2
C16B_2 C 0.9090(13) 0.4263(13) 0.6880(11) 0.065(5) Uani 0.43(4) 1 d PDU A 2
H16D_2 H 0.8960 0.4408 0.7207 0.078 Uiso 0.43(4) 1 calc PR A 2
C17B_2 C 0.9291(9) 0.4541(11) 0.6454(8) 0.061(5) Uani 0.43(4) 1 d PDU A 2
C18B_2 C 0.9304(12) 0.5069(11) 0.6489(16) 0.074(7) Uani 0.43(4) 1 d PDU A 2
H18J_2 H 0.9101 0.5202 0.6124 0.110 Uiso 0.43(4) 1 calc PR A 2
H18K_2 H 0.9772 0.5177 0.6580 0.110 Uiso 0.43(4) 1 calc PR A 2
H18L_2 H 0.9047 0.5172 0.6787 0.110 Uiso 0.43(4) 1 calc PR A 2
Cu1_3 Cu 1.01136(5) 0.04188(3) -0.00556(4) 0.0463(3) Uani 1 1 d . . .
O1_3 O 0.9280(3) -0.0258(2) 0.0550(2) 0.0605(15) Uani 1 1 d . . .
N1_3 N 0.9465(3) 0.0526(2) 0.0453(3) 0.0472(15) Uani 1 1 d . . .
N2_3 N 1.0757(4) 0.0944(2) 0.0405(3) 0.0558(17) Uani 1 1 d . . .
N3_3 N 0.9603(3) 0.0942(2) -0.0609(3) 0.0494(16) Uani 1 1 d . . .
C1_3 C 0.9681(4) 0.1358(3) 0.0295(4) 0.057(2) Uani 1 1 d . . .
H1C_3 H 0.9516 0.1666 0.0424 0.068 Uiso 1 1 calc R . .
C2_3 C 0.9153(4) 0.0172(3) 0.0683(3) 0.0478(19) Uani 1 1 d . . .
C3_3 C 0.8683(5) 0.0272(3) 0.1055(4) 0.065(2) Uani 1 1 d . . .
H3C_3 H 0.8461 0.0023 0.1218 0.078 Uiso 1 1 calc R . .
C4_3 C 0.8552(5) 0.0724(3) 0.1178(4) 0.066(3) Uani 1 1 d . . .
H4C_3 H 0.8239 0.0792 0.1430 0.079 Uiso 1 1 calc R . .
C5_3 C 0.8871(5) 0.1086(3) 0.0939(4) 0.061(2) Uani 1 1 d . . .
H5C_3 H 0.8781 0.1404 0.1023 0.073 Uiso 1 1 calc R . .
C6_3 C 0.9318(4) 0.0980(3) 0.0579(3) 0.0475(19) Uani 1 1 d . . .
C7_3 C 1.0431(4) 0.1346(3) 0.0492(3) 0.052(2) Uani 1 1 d . . .
C8_3 C 1.0751(5) 0.1728(3) 0.0778(4) 0.064(2) Uani 1 1 d . . .
H8C_3 H 1.0511 0.2009 0.0828 0.077 Uiso 1 1 calc R . .
C9_3 C 1.1413(6) 0.1687(4) 0.0982(4) 0.071(3) Uani 1 1 d . . .
H9C_3 H 1.1641 0.1943 0.1183 0.085 Uiso 1 1 calc R . .
C10_3 C 1.1761(6) 0.1287(4) 0.0905(4) 0.080(3) Uani 1 1 d . . .
H10C_3 H 1.2228 0.1264 0.1048 0.096 Uiso 1 1 calc R . .
C11_3 C 1.1420(5) 0.0907(3) 0.0610(4) 0.067(2) Uani 1 1 d . . .
C12_3 C 1.1769(5) 0.0456(4) 0.0516(5) 0.096(4) Uani 1 1 d . . .
H12G_3 H 1.1481 0.0191 0.0588 0.144 Uiso 1 1 calc R . .
H12H_3 H 1.2197 0.0439 0.0775 0.144 Uiso 1 1 calc R . .
H12I_3 H 1.1859 0.0442 0.0122 0.144 Uiso 1 1 calc R . .
C13_3 C 0.9491(4) 0.1345(3) -0.0346(3) 0.0483(19) Uani 1 1 d . . .
C14_3 C 0.9182(4) 0.1729(3) -0.0643(4) 0.061(2) Uani 1 1 d . . .
H14C_3 H 0.9109 0.2014 -0.0455 0.073 Uiso 1 1 calc R . .
C15_3 C 0.8986(4) 0.1678(4) -0.1221(5) 0.069(3) Uani 1 1 d . . .
H15C_3 H 0.8779 0.1934 -0.1437 0.083 Uiso 1 1 calc R . .
C16_3 C 0.9087(4) 0.1272(4) -0.1480(4) 0.062(2) Uani 1 1 d . . .
H16C_3 H 0.8945 0.1241 -0.1878 0.075 Uiso 1 1 calc R . .
C17_3 C 0.9392(4) 0.0903(3) -0.1176(3) 0.057(2) Uani 1 1 d . . .
C18_3 C 0.9501(6) 0.0432(4) -0.1446(4) 0.086(3) Uani 1 1 d . . .
H18G_3 H 0.9483 0.0181 -0.1166 0.129 Uiso 1 1 calc R . .
H18H_3 H 0.9944 0.0430 -0.1574 0.129 Uiso 1 1 calc R . .
H18I_3 H 0.9148 0.0381 -0.1771 0.129 Uiso 1 1 calc R . .
B100_4 B 0.2413(3) 0.75357(19) 0.2608(2) 0.0251(15) Uani 1 1 d G . .
C100_4 C 0.2625(3) 0.79850(13) 0.22067(18) 0.0257(13) Uani 1 1 d G . .
C101_4 C 0.2783(3) 0.78871(19) 0.16694(18) 0.0279(14) Uani 1 1 d G . .
H10D_4 H 0.2825 0.7570 0.1556 0.034 Uiso 1 1 calc R . .
C102_4 C 0.2882(3) 0.8251(2) 0.1294(3) 0.0338(15) Uani 1 1 d . B .
C103_4 C 0.2837(3) 0.8713(2) 0.1453(3) 0.0391(17) Uani 1 1 d . . .
H10E_4 H 0.2909 0.8960 0.1199 0.047 Uiso 1 1 calc R . .
C104_4 C 0.2688(3) 0.8813(2) 0.1986(3) 0.0358(16) Uani 1 1 d . C .
C105_4 C 0.2578(3) 0.8449(2) 0.2355(3) 0.0307(14) Uani 1 1 d . . .
H10F_4 H 0.2467 0.8524 0.2719 0.037 Uiso 1 1 calc R . .
C106_4 C 0.3038(3) 0.8145(2) 0.0709(3) 0.051(2) Uani 1 1 d D . .
F100_4 F 0.2944(15) 0.7699(4) 0.0557(8) 0.078(5) Uani 0.41(3) 1 d PDU B 1
F101_4 F 0.3633(6) 0.8288(8) 0.0595(12) 0.057(5) Uani 0.41(3) 1 d PDU B 1
F102_4 F 0.2583(9) 0.8386(8) 0.0343(8) 0.060(5) Uani 0.41(3) 1 d PDU B 1
F200_4 F 0.3527(7) 0.8431(5) 0.0584(8) 0.057(4) Uani 0.59(3) 1 d PDU B 2
F201_4 F 0.2529(6) 0.8183(7) 0.0291(5) 0.074(4) Uani 0.59(3) 1 d PDU B 2
F202_4 F 0.3295(9) 0.7709(3) 0.0667(6) 0.067(4) Uani 0.59(3) 1 d PDU B 2
C107_4 C 0.2647(3) 0.9308(2) 0.2169(3) 0.056(2) Uani 1 1 d D . .
F103_4 F 0.3233(5) 0.9464(4) 0.2436(7) 0.085(4) Uani 0.64(3) 1 d PDU C 1
F104_4 F 0.2208(7) 0.9390(4) 0.2524(7) 0.073(4) Uani 0.64(3) 1 d PDU C 1
F105_4 F 0.2481(9) 0.9595(4) 0.1722(4) 0.080(4) Uani 0.64(3) 1 d PDU C 1
F203_4 F 0.2028(6) 0.9398(8) 0.2289(11) 0.064(6) Uani 0.36(3) 1 d PDU C 2
F204_4 F 0.2804(13) 0.9640(7) 0.1825(9) 0.075(6) Uani 0.36(3) 1 d PDU C 2
F205_4 F 0.3042(13) 0.9396(8) 0.2664(8) 0.091(6) Uani 0.36(3) 1 d PDU C 2
C108_4 C 0.1601(3) 0.7481(2) 0.2405(2) 0.0252(13) Uani 1 1 d . . .
C109_4 C 0.1321(3) 0.7191(2) 0.1954(3) 0.0288(14) Uani 1 1 d . . .
H10G_4 H 0.1613 0.6999 0.1773 0.035 Uiso 1 1 calc R . .
C110_4 C 0.0633(3) 0.7175(2) 0.1765(3) 0.0326(15) Uani 1 1 d . D .
C111_4 C 0.0190(3) 0.7448(3) 0.2019(3) 0.0388(17) Uani 1 1 d . . .
H11A_4 H -0.0282 0.7434 0.1892 0.047 Uiso 1 1 calc R . .
C112_4 C 0.0452(3) 0.7742(2) 0.2462(3) 0.0374(16) Uani 1 1 d . E .
C113_4 C 0.1141(3) 0.7758(2) 0.2644(3) 0.0314(15) Uani 1 1 d . . .
H11B_4 H 0.1307 0.7966 0.2944 0.038 Uiso 1 1 calc R . .
C114_4 C 0.0389(3) 0.6848(2) 0.1291(3) 0.0467(19) Uani 1 1 d D . .
F106_4 F 0.0503(7) 0.6396(2) 0.1452(6) 0.063(3) Uani 0.78(4) 1 d PDU D 1
F107_4 F 0.0689(6) 0.6908(5) 0.0832(3) 0.054(3) Uani 0.78(4) 1 d PDU D 1
F108_4 F -0.0275(3) 0.6885(5) 0.1112(6) 0.054(3) Uani 0.78(4) 1 d PDU D 1
F206_4 F 0.053(2) 0.7053(14) 0.0816(10) 0.057(9) Uani 0.22(4) 1 d PDU D 2
F207_4 F -0.0278(6) 0.6782(16) 0.120(2) 0.043(9) Uani 0.22(4) 1 d PDU D 2
F208_4 F 0.0664(19) 0.6421(7) 0.1297(19) 0.057(9) Uani 0.22(4) 1 d PDU D 2
C115_4 C -0.0001(3) 0.8047(3) 0.2736(3) 0.060(2) Uani 1 1 d D . .
F109_4 F 0.0179(8) 0.8470(4) 0.2851(9) 0.084(5) Uani 0.414(12) 1 d PDU E 1
F110_4 F 0.0011(7) 0.7854(6) 0.3279(5) 0.087(5) Uani 0.414(12) 1 d PDU E 1
F111_4 F -0.0646(5) 0.8002(7) 0.2534(7) 0.052(5) Uani 0.414(12) 1 d PDU E 1
F209_4 F -0.0615(5) 0.7894(5) 0.2738(6) 0.061(4) Uani 0.586(12) 1 d PDU E 2
F210_4 F -0.0107(6) 0.8473(3) 0.2426(5) 0.086(4) Uani 0.586(12) 1 d PDU E 2
F211_4 F 0.0235(4) 0.8235(5) 0.3228(4) 0.081(4) Uani 0.586(12) 1 d PDU E 2
C116_4 C 0.2576(3) 0.7662(2) 0.3288(3) 0.0257(13) Uani 1 1 d . . .
C117_4 C 0.3149(3) 0.7913(2) 0.3526(3) 0.0295(14) Uani 1 1 d . . .
H11C_4 H 0.3435 0.8042 0.3281 0.035 Uiso 1 1 calc R . .
C118_4 C 0.3315(3) 0.7980(2) 0.4109(3) 0.0362(16) Uani 1 1 d . F .
C119_4 C 0.2910(4) 0.7807(3) 0.4484(3) 0.0430(18) Uani 1 1 d . . .
H11D_4 H 0.3016 0.7861 0.4881 0.052 Uiso 1 1 calc R . .
C120_4 C 0.2347(4) 0.7552(3) 0.4259(3) 0.0427(18) Uani 1 1 d . G .
C121_4 C 0.2191(3) 0.7482(2) 0.3676(3) 0.0354(16) Uani 1 1 d . . .
H12J_4 H 0.1802 0.7302 0.3536 0.042 Uiso 1 1 calc R . .
C122_4 C 0.3921(4) 0.8256(3) 0.4329(3) 0.062(2) Uani 1 1 d D . .
F112_4 F 0.4398(5) 0.8272(6) 0.4019(5) 0.080(4) Uani 0.518(13) 1 d PDU F 1
F113_4 F 0.4182(8) 0.8154(6) 0.4855(4) 0.088(5) Uani 0.518(13) 1 d PDU F 1
F114_4 F 0.3728(6) 0.8713(3) 0.4363(8) 0.105(5) Uani 0.518(13) 1 d PDU F 1
F212_4 F 0.3980(7) 0.8391(6) 0.4861(4) 0.070(4) Uani 0.482(13) 1 d PDU F 2
F213_4 F 0.4051(9) 0.8618(5) 0.4023(6) 0.100(5) Uani 0.482(13) 1 d PDU F 2
F214_4 F 0.4463(5) 0.7967(5) 0.4329(8) 0.107(5) Uani 0.482(13) 1 d PDU F 2
C123_4 C 0.1909(4) 0.7326(3) 0.4639(3) 0.067(3) Uani 1 1 d D . .
F115_4 F 0.1262(3) 0.7414(4) 0.4479(3) 0.078(3) Uani 0.827(18) 1 d PDU G 1
F116_4 F 0.2044(5) 0.7464(4) 0.5183(2) 0.070(3) Uani 0.827(18) 1 d PDU G 1
F117_4 F 0.1942(5) 0.6850(2) 0.4614(3) 0.072(3) Uani 0.827(18) 1 d PDU G 1
F215_4 F 0.217(2) 0.7310(14) 0.5189(8) 0.053(10) Uani 0.173(18) 1 d PDU G 2
F216_4 F 0.157(2) 0.6929(9) 0.4520(16) 0.092(9) Uani 0.173(18) 1 d PDU G 2
F217_4 F 0.1429(16) 0.7661(11) 0.4604(15) 0.083(10) Uani 0.173(18) 1 d PDU G 2
C124_4 C 0.2866(3) 0.7069(2) 0.2532(2) 0.0249(13) Uani 1 1 d . . .
C125_4 C 0.2622(3) 0.6611(2) 0.2519(3) 0.0308(14) Uani 1 1 d . . .
H12K_4 H 0.2153 0.6562 0.2518 0.037 Uiso 1 1 calc R . .
C126_4 C 0.3041(4) 0.6218(2) 0.2508(3) 0.0379(16) Uani 1 1 d . H .
C127_4 C 0.3721(4) 0.6270(2) 0.2529(3) 0.0396(17) Uani 1 1 d . . .
H12L_4 H 0.4007 0.6004 0.2529 0.048 Uiso 1 1 calc R . .
C128_4 C 0.3986(3) 0.6723(2) 0.2553(3) 0.0324(15) Uani 1 1 d . I .
C129_4 C 0.3566(3) 0.7113(2) 0.2542(3) 0.0281(14) Uani 1 1 d . . .
H12M_4 H 0.3758 0.7419 0.2542 0.034 Uiso 1 1 calc R . .
C130_4 C 0.2743(4) 0.5739(2) 0.2470(3) 0.056(2) Uani 1 1 d D . .
F118_4 F 0.2110(4) 0.5727(3) 0.2163(4) 0.085(3) Uani 0.695(11) 1 d PDU H 1
F119_4 F 0.2607(6) 0.5589(3) 0.2967(3) 0.087(3) Uani 0.695(11) 1 d PDU H 1
F120_4 F 0.3070(5) 0.5425(3) 0.2221(6) 0.093(3) Uani 0.695(11) 1 d PDU H 1
F218_4 F 0.2266(9) 0.5650(7) 0.2769(9) 0.076(6) Uani 0.305(11) 1 d PDU H 2
F219_4 F 0.3233(7) 0.5430(5) 0.2699(10) 0.080(6) Uani 0.305(11) 1 d PDU H 2
F220_4 F 0.2580(14) 0.5580(8) 0.1946(5) 0.101(7) Uani 0.305(11) 1 d PDU H 2
C131_4 C 0.4730(3) 0.6780(2) 0.2581(3) 0.0490(19) Uani 1 1 d D . .
F121_4 F 0.5085(6) 0.6525(6) 0.2994(6) 0.072(4) Uani 0.66(3) 1 d PDU I 1
F122_4 F 0.4952(6) 0.7221(3) 0.2661(8) 0.066(3) Uani 0.66(3) 1 d PDU I 1
F123_4 F 0.4935(6) 0.6644(6) 0.2096(4) 0.066(3) Uani 0.66(3) 1 d PDU I 1
F221_4 F 0.4920(14) 0.6853(11) 0.2076(6) 0.076(7) Uani 0.34(3) 1 d PDU I 2
F222_4 F 0.5058(13) 0.6390(6) 0.2773(13) 0.077(7) Uani 0.34(3) 1 d PDU I 2
F223_4 F 0.4953(13) 0.7127(9) 0.2910(11) 0.071(7) Uani 0.34(3) 1 d PDU I 2
B300_5 B 0.2851(3) 0.23149(16) 0.7559(3) 0.0279(16) Uani 1 1 d G . .
C300_5 C 0.2606(2) 0.28618(14) 0.7604(2) 0.0284(14) Uani 1 1 d G . .
C301_5 C 0.1920(2) 0.29786(18) 0.7490(3) 0.0321(15) Uani 1 1 d G . .
H30D_5 H 0.1599 0.2732 0.7421 0.039 Uiso 1 1 calc R . .
C302_5 C 0.1689(3) 0.3438(2) 0.7474(3) 0.0325(15) Uani 1 1 d . J .
C303_5 C 0.2140(4) 0.3811(2) 0.7594(3) 0.0396(17) Uani 1 1 d . . .
H30E_5 H 0.1984 0.4127 0.7596 0.048 Uiso 1 1 calc R . .
C304_5 C 0.2822(4) 0.3707(2) 0.7709(3) 0.0400(17) Uani 1 1 d . K .
C305_5 C 0.3046(3) 0.3245(2) 0.7699(3) 0.0338(15) Uani 1 1 d . . .
H30F_5 H 0.3518 0.3186 0.7761 0.041 Uiso 1 1 calc R . .
C306_5 C 0.0951(3) 0.3541(2) 0.7351(3) 0.0434(18) Uani 1 1 d D . .
F300_5 F 0.0608(4) 0.3202(3) 0.7044(6) 0.049(2) Uani 0.88(4) 1 d PDU J 1
F301_5 F 0.0817(6) 0.3944(3) 0.7065(6) 0.065(2) Uani 0.88(4) 1 d PDU J 1
F302_5 F 0.0668(5) 0.3583(5) 0.7827(3) 0.058(2) Uani 0.88(4) 1 d PDU J 1
F400_5 F 0.073(4) 0.372(2) 0.7806(19) 0.050(13) Uani 0.12(4) 1 d PDU J 2
F401_5 F 0.055(3) 0.3178(17) 0.719(3) 0.044(12) Uani 0.12(4) 1 d PDU J 2
F402_5 F 0.082(4) 0.3862(19) 0.694(2) 0.052(13) Uani 0.12(4) 1 d PDU J 2
C307_5 C 0.3331(4) 0.4090(2) 0.7858(3) 0.059(2) Uani 1 1 d D . .
F303_5 F 0.3100(6) 0.4521(3) 0.7769(10) 0.086(4) Uani 0.55(2) 1 d PDU K 1
F304_5 F 0.3827(6) 0.4067(5) 0.7520(5) 0.060(4) Uani 0.55(2) 1 d PDU K 1
F305_5 F 0.3673(8) 0.4041(7) 0.8374(4) 0.058(4) Uani 0.55(2) 1 d PDU K 1
F403_5 F 0.3822(9) 0.3978(8) 0.8276(7) 0.057(5) Uani 0.45(2) 1 d PDU K 2
F404_5 F 0.3023(7) 0.4457(5) 0.8081(9) 0.076(5) Uani 0.45(2) 1 d PDU K 2
F405_5 F 0.3607(12) 0.4253(8) 0.7435(6) 0.106(6) Uani 0.45(2) 1 d PDU K 2
C308_5 C 0.2748(3) 0.2208(2) 0.6873(3) 0.0269(14) Uani 1 1 d . . .
C309_5 C 0.2138(3) 0.2045(2) 0.6579(3) 0.0291(14) Uani 1 1 d . . .
H30G_5 H 0.1780 0.1979 0.6789 0.035 Uiso 1 1 calc R . .
C310_5 C 0.2025(3) 0.1972(2) 0.5995(3) 0.0341(15) Uani 1 1 d . L .
C311_5 C 0.2534(4) 0.2054(2) 0.5676(3) 0.0408(17) Uani 1 1 d . . .
H31A_5 H 0.2466 0.1997 0.5278 0.049 Uiso 1 1 calc R . .
C312_5 C 0.3140(4) 0.2220(2) 0.5947(3) 0.0415(17) Uani 1 1 d . M .
C313_5 C 0.3244(3) 0.2302(2) 0.6531(3) 0.0368(16) Uani 1 1 d . . .
H31B_5 H 0.3667 0.2425 0.6702 0.044 Uiso 1 1 calc R . .
C314_5 C 0.1373(3) 0.1776(2) 0.5719(3) 0.0481(19) Uani 1 1 d D . .
F306_5 F 0.1316(5) 0.1688(6) 0.5174(3) 0.095(4) Uani 0.607(10) 1 d PDU L 1
F307_5 F 0.0851(4) 0.2057(3) 0.5774(5) 0.075(3) Uani 0.607(10) 1 d PDU L 1
F308_5 F 0.1195(6) 0.1385(3) 0.5974(5) 0.096(4) Uani 0.607(10) 1 d PDU L 1
F406_5 F 0.0916(7) 0.1721(8) 0.6042(6) 0.083(5) Uani 0.393(10) 1 d PDU L 2
F407_5 F 0.1460(6) 0.1366(4) 0.5474(7) 0.064(4) Uani 0.393(10) 1 d PDU L 2
F408_5 F 0.1135(9) 0.2047(5) 0.5276(7) 0.098(5) Uani 0.393(10) 1 d PDU L 2
C315_5 C 0.3713(4) 0.2275(3) 0.5609(3) 0.070(3) Uani 1 1 d D . .
F309_5 F 0.3502(4) 0.2389(3) 0.5069(2) 0.092(2) Uani 0.866(9) 1 d PDU M 1
F310_5 F 0.4041(3) 0.1864(2) 0.5564(3) 0.088(2) Uani 0.866(9) 1 d PDU M 1
F311_5 F 0.4190(3) 0.2564(3) 0.5842(3) 0.082(2) Uani 0.866(9) 1 d PDU M 1
F409_5 F 0.4297(13) 0.2155(16) 0.5914(15) 0.099(10) Uani 0.134(9) 1 d PDU M 2
F410_5 F 0.372(2) 0.2748(4) 0.5588(18) 0.088(9) Uani 0.134(9) 1 d PDU M 2
F411_5 F 0.373(2) 0.2144(15) 0.5078(8) 0.103(10) Uani 0.134(9) 1 d PDU M 2
C316_5 C 0.3626(3) 0.2228(2) 0.7869(3) 0.0283(14) Uani 1 1 d . . .
C317_5 C 0.4060(3) 0.1906(2) 0.7666(3) 0.0356(16) Uani 1 1 d . . .
H31C_5 H 0.3907 0.1741 0.7324 0.043 Uiso 1 1 calc R . .
C318_5 C 0.4704(3) 0.1819(2) 0.7946(3) 0.0428(18) Uani 1 1 d . N .
C319_5 C 0.4944(3) 0.2054(2) 0.8450(3) 0.0448(18) Uani 1 1 d . . .
H31D_5 H 0.5389 0.1999 0.8639 0.054 Uiso 1 1 calc R . .
C320_5 C 0.4524(3) 0.2368(2) 0.8669(3) 0.0386(17) Uani 1 1 d . O .
C321_5 C 0.3879(3) 0.2448(2) 0.8388(3) 0.0325(15) Uani 1 1 d . . .
H32B_5 H 0.3595 0.2659 0.8551 0.039 Uiso 1 1 calc R . .
C322_5 C 0.5164(3) 0.1489(2) 0.7699(3) 0.065(3) Uani 1 1 d D . .
F312_5 F 0.4867(5) 0.1176(5) 0.7361(7) 0.102(5) Uani 0.547(12) 1 d PDU N 1
F313_5 F 0.5540(6) 0.1246(4) 0.8133(4) 0.095(4) Uani 0.547(12) 1 d PDU N 1
F314_5 F 0.5637(6) 0.1705(4) 0.7466(6) 0.078(4) Uani 0.547(12) 1 d PDU N 1
F412_5 F 0.5792(5) 0.1608(6) 0.7751(8) 0.087(5) Uani 0.453(12) 1 d PDU N 2
F413_5 F 0.4984(7) 0.1451(6) 0.7115(4) 0.083(4) Uani 0.453(12) 1 d PDU N 2
F414_5 F 0.5069(9) 0.1048(3) 0.7830(7) 0.090(5) Uani 0.453(12) 1 d PDU N 2
C323_5 C 0.4781(3) 0.2634(2) 0.9202(3) 0.050(2) Uani 1 1 d D . .
F315_5 F 0.5115(8) 0.2355(3) 0.9597(5) 0.078(4) Uani 0.70(2) 1 d PDU O 1
F316_5 F 0.4300(4) 0.2843(5) 0.9440(5) 0.076(3) Uani 0.70(2) 1 d PDU O 1
F317_5 F 0.5212(6) 0.2973(4) 0.9119(4) 0.070(3) Uani 0.70(2) 1 d PDU O 1
F415_5 F 0.4417(12) 0.3015(7) 0.9271(12) 0.073(7) Uani 0.30(2) 1 d PDU O 2
F416_5 F 0.5403(7) 0.2777(11) 0.9178(11) 0.076(7) Uani 0.30(2) 1 d PDU O 2
F417_5 F 0.4797(15) 0.2395(8) 0.9683(7) 0.071(6) Uani 0.30(2) 1 d PDU O 2
C324_5 C 0.2393(3) 0.1950(2) 0.7877(3) 0.0284(14) Uani 1 1 d . . .
C325_5 C 0.2330(3) 0.1477(2) 0.7713(3) 0.0341(15) Uani 1 1 d . . .
H32C_5 H 0.2545 0.1376 0.7404 0.041 Uiso 1 1 calc R . .
C326_5 C 0.1972(4) 0.1150(2) 0.7976(3) 0.0426(17) Uani 1 1 d . P .
C327_5 C 0.1658(4) 0.1284(3) 0.8433(3) 0.0450(18) Uani 1 1 d . . .
H32D_5 H 0.1407 0.1064 0.8616 0.054 Uiso 1 1 calc R . .
C328_5 C 0.1718(3) 0.1744(3) 0.8615(3) 0.0398(17) Uani 1 1 d . Q .
C329_5 C 0.2078(3) 0.2071(2) 0.8344(3) 0.0325(15) Uani 1 1 d . . .
H32E_5 H 0.2110 0.2385 0.8480 0.039 Uiso 1 1 calc R . .
C330_5 C 0.1915(4) 0.0654(3) 0.7758(3) 0.066(3) Uani 1 1 d D . .
F318_5 F 0.2083(6) 0.0594(3) 0.7248(3) 0.104(3) Uani 0.799(10) 1 d PDU P 1
F319_5 F 0.1305(3) 0.0475(2) 0.7764(4) 0.079(2) Uani 0.799(10) 1 d PDU P 1
F320_5 F 0.2308(4) 0.0359(2) 0.8104(4) 0.088(3) Uani 0.799(10) 1 d PDU P 1
F418_5 F 0.1591(16) 0.0349(11) 0.8035(13) 0.116(9) Uani 0.201(10) 1 d PDU P 2
F419_5 F 0.2495(8) 0.0480(9) 0.7655(14) 0.081(7) Uani 0.201(10) 1 d PDU P 2
F420_5 F 0.1536(15) 0.0682(9) 0.7242(8) 0.085(8) Uani 0.201(10) 1 d PDU P 2
C331_5 C 0.1377(3) 0.1892(3) 0.9104(3) 0.063(2) Uani 1 1 d D . .
F321_5 F 0.1601(9) 0.1674(6) 0.9586(5) 0.090(4) Uani 0.64(3) 1 d PDU Q 1
F322_5 F 0.0711(4) 0.1813(7) 0.9005(7) 0.092(4) Uani 0.64(3) 1 d PDU Q 1
F323_5 F 0.1431(9) 0.2353(3) 0.9212(7) 0.073(4) Uani 0.64(3) 1 d PDU Q 1
F421_5 F 0.1191(15) 0.2338(5) 0.9102(13) 0.074(7) Uani 0.36(3) 1 d PDU Q 2
F422_5 F 0.1809(11) 0.1840(11) 0.9586(7) 0.084(7) Uani 0.36(3) 1 d PDU Q 2
F423_5 F 0.0857(12) 0.1621(9) 0.9170(12) 0.089(6) Uani 0.36(3) 1 d PDU Q 2

loop_
_atom_site_aniso_label
_atom_site_aniso_U_11
_atom_site_aniso_U_22
_atom_site_aniso_U_33
_atom_site_aniso_U_23
_atom_site_aniso_U_13
_atom_site_aniso_U_12
Cu1_1 0.0207(4) 0.0212(4) 0.0445(5) 0.0083(3) 0.0020(3) 0.0000(3)
Cu2_1 0.0207(4) 0.0212(4) 0.0543(5) 0.0122(4) 0.0001(3) -0.0001(3)
O1_1 0.020(2) 0.029(2) 0.069(3) 0.018(2) -0.003(2) -0.0040(19)
O2_1 0.022(2) 0.028(2) 0.060(3) 0.015(2) 0.001(2) -0.0038(19)
N1_1 0.024(3) 0.021(3) 0.032(3) 0.006(2) 0.003(2) 0.000(2)
N2_1 0.024(3) 0.024(3) 0.027(3) 0.001(2) 0.004(2) -0.004(2)
N3_1 0.034(3) 0.031(3) 0.033(3) -0.003(2) 0.010(2) -0.007(2)
N4_1 0.025(3) 0.021(3) 0.037(3) 0.007(2) 0.003(2) 0.002(2)
N5_1 0.024(3) 0.025(3) 0.041(3) 0.003(2) 0.001(2) 0.000(2)
N6_1 0.030(3) 0.027(3) 0.044(3) 0.005(3) 0.005(2) -0.001(2)
C1_1 0.025(3) 0.029(3) 0.027(3) 0.005(3) -0.003(3) 0.002(3)
C2_1 0.024(3) 0.026(3) 0.035(4) 0.005(3) 0.006(3) -0.001(3)
C3_1 0.027(3) 0.026(3) 0.042(4) 0.006(3) 0.008(3) -0.004(3)
C4_1 0.035(4) 0.024(3) 0.036(4) 0.007(3) 0.009(3) -0.004(3)
C5_1 0.037(4) 0.031(4) 0.027(4) 0.010(3) 0.006(3) 0.004(3)
C6_1 0.026(3) 0.026(3) 0.023(3) 0.000(3) 0.004(2) 0.004(3)
C7_1 0.022(3) 0.025(3) 0.030(3) 0.000(3) 0.000(3) -0.002(2)
C8_1 0.018(3) 0.037(4) 0.050(4) 0.000(3) 0.000(3) 0.003(3)
C9_1 0.025(3) 0.058(5) 0.053(5) -0.005(4) 0.014(3) -0.001(3)
C10_1 0.035(4) 0.051(4) 0.036(4) -0.002(3) 0.013(3) -0.012(3)
C11_1 0.030(3) 0.030(3) 0.033(4) 0.001(3) 0.004(3) -0.008(3)
C12_1 0.055(5) 0.044(4) 0.035(4) 0.005(3) 0.005(3) -0.007(4)
C13_1 0.030(3) 0.038(4) 0.026(3) 0.004(3) 0.007(3) -0.008(3)
C14_1 0.033(4) 0.061(5) 0.030(4) 0.005(4) 0.002(3) -0.012(3)
C15_1 0.056(5) 0.083(7) 0.030(4) -0.009(4) 0.007(4) -0.033(5)
C16_1 0.066(5) 0.057(5) 0.038(5) -0.020(4) 0.023(4) -0.030(4)
C17_1 0.051(4) 0.039(4) 0.045(5) -0.007(3) 0.030(4) -0.015(3)
C18_1 0.080(6) 0.040(5) 0.065(6) -0.010(4) 0.035(5) -0.007(4)
C19_1 0.026(3) 0.026(3) 0.043(4) 0.012(3) -0.003(3) 0.002(3)
C20_1 0.025(3) 0.022(3) 0.041(4) 0.005(3) 0.005(3) 0.002(3)
C21_1 0.028(3) 0.027(3) 0.050(4) 0.006(3) 0.007(3) -0.005(3)
C22_1 0.037(4) 0.022(3) 0.046(4) 0.010(3) 0.008(3) -0.003(3)
C23_1 0.033(3) 0.027(3) 0.035(4) 0.009(3) 0.005(3) 0.003(3)
C24_1 0.026(3) 0.025(3) 0.035(4) 0.004(3) 0.004(3) 0.001(3)
C25_1 0.026(3) 0.020(3) 0.044(4) 0.000(3) -0.001(3) -0.004(3)
C26_1 0.023(3) 0.024(3) 0.057(5) 0.003(3) -0.002(3) -0.001(3)
C27_1 0.025(3) 0.036(4) 0.069(5) -0.003(4) 0.012(4) -0.002(3)
C28_1 0.037(4) 0.037(4) 0.054(5) -0.005(4) 0.015(3) -0.013(3)
C29_1 0.030(3) 0.027(3) 0.048(4) 0.002(3) 0.002(3) -0.009(3)
C30_1 0.049(4) 0.054(5) 0.039(4) 0.009(4) 0.005(3) -0.001(4)
C31_1 0.034(4) 0.027(3) 0.045(4) 0.008(3) 0.003(3) -0.001(3)
C32_1 0.054(5) 0.044(5) 0.050(5) 0.008(4) -0.010(4) -0.007(4)
C33_1 0.082(7) 0.065(6) 0.051(5) -0.005(5) -0.014(5) -0.014(5)
C34_1 0.079(6) 0.049(5) 0.060(6) -0.011(4) 0.007(5) -0.007(5)
C35_1 0.048(4) 0.029(4) 0.061(5) 0.002(4) 0.015(4) -0.004(3)
C36_1 0.059(5) 0.035(4) 0.084(6) -0.006(4) 0.021(5) 0.007(4)
Cu1_2 0.0550(6) 0.0352(5) 0.0588(6) -0.0021(5) -0.0149(5) -0.0050(4)
O1_2 0.077(4) 0.041(3) 0.064(4) 0.002(3) -0.029(3) -0.011(3)
N1_2 0.045(4) 0.039(4) 0.048(4) -0.003(3) -0.003(3) -0.001(3)
N2_2 0.040(3) 0.041(4) 0.053(4) 0.002(3) 0.001(3) 0.001(3)
N3_2 0.046(4) 0.061(5) 0.060(5) -0.021(4) 0.004(3) -0.002(3)
C1_2 0.050(4) 0.036(4) 0.046(5) -0.003(3) 0.008(4) -0.005(3)
C2_2 0.053(5) 0.038(4) 0.061(6) -0.003(4) -0.007(4) -0.003(4)
C3_2 0.059(5) 0.055(5) 0.051(5) -0.002(4) -0.009(4) -0.009(4)
C4_2 0.054(5) 0.052(5) 0.048(5) -0.018(4) -0.005(4) -0.013(4)
C5_2 0.049(4) 0.043(4) 0.047(5) -0.011(4) 0.012(4) -0.011(4)
C6_2 0.040(4) 0.039(4) 0.047(5) -0.009(3) 0.005(3) -0.008(3)
C7_2 0.051(4) 0.035(4) 0.037(4) -0.004(3) 0.012(3) -0.001(3)
C8_2 0.064(5) 0.040(4) 0.044(5) 0.000(4) 0.012(4) 0.000(4)
C9_2 0.064(6) 0.046(5) 0.054(5) -0.003(4) 0.009(4) 0.018(4)
C10_2 0.045(5) 0.063(6) 0.064(6) -0.008(5) 0.004(4) 0.013(4)
C11_2 0.042(5) 0.054(5) 0.065(6) -0.002(4) 0.007(4) 0.000(4)
C12_2 0.051(6) 0.074(7) 0.136(10) 0.028(7) 0.001(6) -0.018(5)
C13_2 0.034(4) 0.068(6) 0.051(5) -0.008(4) 0.005(3) -0.010(4)
C14_2 0.043(9) 0.051(11) 0.058(14) -0.017(9) 0.018(9) -0.012(8)
C15_2 0.053(7) 0.069(12) 0.078(7) -0.023(9) 0.034(6) -0.002(8)
C16_2 0.054(6) 0.070(11) 0.080(7) -0.024(8) 0.023(6) 0.005(7)
C17_2 0.046(6) 0.059(10) 0.075(8) -0.021(7) 0.008(6) 0.002(6)
C18_2 0.098(13) 0.062(11) 0.087(15) -0.017(10) 0.017(11) 0.017(10)
C14B_2 0.047(12) 0.077(14) 0.051(12) -0.016(11) 0.021(10) -0.015(11)
C15B_2 0.040(8) 0.075(12) 0.071(8) -0.016(10) 0.032(7) -0.001(9)
C16B_2 0.048(7) 0.072(12) 0.078(7) -0.023(9) 0.025(6) -0.001(9)
C17B_2 0.044(7) 0.065(11) 0.075(8) -0.023(8) 0.015(7) 0.000(7)
C18B_2 0.073(12) 0.069(12) 0.079(15) -0.023(12) 0.012(11) 0.008(11)
Cu1_3 0.0594(6) 0.0346(5) 0.0460(6) 0.0001(4) 0.0111(5) 0.0007(4)
O1_3 0.069(4) 0.049(3) 0.068(4) 0.008(3) 0.025(3) -0.001(3)
N1_3 0.062(4) 0.039(4) 0.040(4) 0.003(3) 0.005(3) 0.001(3)
N2_3 0.056(4) 0.054(4) 0.055(4) 0.001(3) 0.001(3) -0.003(3)
N3_3 0.062(4) 0.046(4) 0.041(4) 0.006(3) 0.012(3) 0.007(3)
C1_3 0.073(6) 0.037(4) 0.061(6) -0.012(4) 0.013(5) 0.000(4)
C2_3 0.055(5) 0.046(5) 0.042(5) 0.005(4) 0.007(4) 0.005(4)
C3_3 0.077(6) 0.067(6) 0.058(6) 0.015(5) 0.028(5) 0.012(5)
C4_3 0.075(6) 0.077(7) 0.050(5) 0.004(5) 0.025(5) 0.021(5)
C5_3 0.076(6) 0.059(6) 0.049(5) -0.008(4) 0.017(5) 0.006(5)
C6_3 0.057(5) 0.048(5) 0.039(4) -0.003(4) 0.009(4) 0.004(4)
C7_3 0.073(6) 0.043(5) 0.039(5) -0.005(4) 0.010(4) -0.007(4)
C8_3 0.085(7) 0.060(6) 0.048(5) -0.010(4) 0.011(5) -0.024(5)
C9_3 0.097(8) 0.066(6) 0.049(6) -0.007(5) 0.006(5) -0.029(6)
C10_3 0.086(7) 0.101(9) 0.046(6) 0.014(6) -0.014(5) -0.038(7)
C11_3 0.069(6) 0.064(6) 0.065(6) 0.010(5) 0.002(5) -0.007(5)
C12_3 0.070(7) 0.108(9) 0.102(9) -0.006(7) -0.013(6) 0.013(6)
C13_3 0.054(5) 0.041(4) 0.051(5) 0.003(4) 0.014(4) 0.000(4)
C14_3 0.055(5) 0.051(5) 0.082(7) 0.010(5) 0.025(5) 0.014(4)
C15_3 0.047(5) 0.073(7) 0.086(8) 0.036(6) 0.004(5) 0.003(5)
C16_3 0.053(5) 0.079(7) 0.054(5) 0.021(5) -0.001(4) 0.001(5)
C17_3 0.065(5) 0.070(6) 0.037(5) 0.008(4) 0.010(4) 0.005(5)
C18_3 0.116(9) 0.103(8) 0.036(5) -0.009(5) 0.003(5) 0.013(7)
B100_4 0.024(3) 0.025(4) 0.028(4) -0.004(3) 0.007(3) -0.003(3)
C100_4 0.021(3) 0.027(3) 0.028(3) -0.002(3) 0.000(3) -0.001(2)
C101_4 0.025(3) 0.027(3) 0.032(4) -0.002(3) 0.002(3) -0.002(3)
C102_4 0.033(4) 0.038(4) 0.031(4) 0.003(3) 0.006(3) -0.003(3)
C103_4 0.041(4) 0.031(4) 0.047(4) 0.013(3) 0.013(3) 0.001(3)
C104_4 0.039(4) 0.023(3) 0.048(4) 0.006(3) 0.015(3) 0.001(3)
C105_4 0.027(3) 0.027(3) 0.040(4) -0.003(3) 0.012(3) 0.003(3)
C106_4 0.064(6) 0.058(5) 0.032(4) 0.004(4) 0.010(4) -0.008(4)
F100_4 0.111(11) 0.078(8) 0.047(8) -0.015(6) 0.023(8) -0.027(8)
F101_4 0.046(7) 0.077(10) 0.050(8) -0.001(8) 0.014(6) 0.024(7)
F102_4 0.069(8) 0.081(10) 0.028(7) -0.003(7) 0.000(6) -0.002(7)
F200_4 0.063(6) 0.066(7) 0.048(6) 0.005(6) 0.031(5) 0.000(6)
F201_4 0.069(6) 0.107(9) 0.044(5) -0.026(6) 0.000(4) -0.018(6)
F202_4 0.093(9) 0.067(6) 0.049(6) -0.009(4) 0.033(6) 0.012(5)
C107_4 0.077(6) 0.029(4) 0.069(6) 0.005(4) 0.034(5) -0.001(4)
F103_4 0.103(7) 0.048(5) 0.110(8) -0.032(5) 0.032(6) -0.025(5)
F104_4 0.119(7) 0.033(4) 0.079(7) -0.008(5) 0.057(6) 0.005(5)
F105_4 0.123(10) 0.029(5) 0.092(7) 0.015(4) 0.030(6) 0.007(6)
F203_4 0.071(9) 0.047(8) 0.075(11) -0.016(9) 0.015(8) 0.012(7)
F204_4 0.099(11) 0.038(7) 0.099(10) 0.004(7) 0.049(8) -0.021(8)
F205_4 0.115(11) 0.054(9) 0.100(10) -0.028(8) 0.003(9) -0.008(8)
C108_4 0.029(3) 0.021(3) 0.026(3) 0.002(3) 0.003(3) -0.001(2)
C109_4 0.027(3) 0.033(3) 0.028(3) -0.007(3) 0.008(3) -0.004(3)
C110_4 0.031(3) 0.035(4) 0.031(4) -0.008(3) 0.005(3) -0.007(3)
C111_4 0.025(3) 0.048(4) 0.043(4) -0.010(3) 0.004(3) -0.009(3)
C112_4 0.028(3) 0.043(4) 0.042(4) -0.013(3) 0.010(3) -0.004(3)
C113_4 0.027(3) 0.036(4) 0.031(4) -0.010(3) 0.003(3) -0.006(3)
C114_4 0.029(4) 0.062(5) 0.047(5) -0.019(4) 0.000(3) -0.007(4)
F106_4 0.073(6) 0.046(4) 0.065(6) -0.027(3) -0.003(4) -0.004(3)
F107_4 0.043(4) 0.077(6) 0.044(4) -0.031(3) 0.013(3) -0.005(4)
F108_4 0.033(4) 0.071(7) 0.055(6) -0.025(5) -0.004(3) -0.013(3)
F206_4 0.058(13) 0.065(14) 0.048(12) -0.018(9) 0.011(9) -0.006(10)
F207_4 0.035(12) 0.048(13) 0.045(13) -0.002(9) -0.002(9) -0.019(8)
F208_4 0.057(13) 0.049(12) 0.063(14) -0.037(9) 0.003(10) 0.005(9)
C115_4 0.031(4) 0.077(7) 0.073(6) -0.025(5) 0.013(4) 0.002(4)
F109_4 0.071(8) 0.062(8) 0.125(11) -0.053(8) 0.037(8) -0.011(6)
F110_4 0.087(8) 0.099(9) 0.081(8) -0.027(7) 0.036(6) 0.031(7)
F111_4 0.026(6) 0.071(9) 0.057(9) -0.008(7) 0.005(5) 0.011(5)
F209_4 0.041(5) 0.059(6) 0.091(9) -0.013(6) 0.033(5) -0.005(4)
F210_4 0.085(7) 0.069(6) 0.110(8) -0.024(6) 0.039(6) 0.019(5)
F211_4 0.053(5) 0.110(8) 0.077(6) -0.063(6) 0.002(5) 0.022(5)
C116_4 0.027(3) 0.019(3) 0.032(4) -0.001(3) 0.006(3) -0.002(2)
C117_4 0.028(3) 0.028(3) 0.034(4) -0.005(3) 0.009(3) -0.006(3)
C118_4 0.036(4) 0.037(4) 0.036(4) -0.010(3) 0.006(3) -0.013(3)
C119_4 0.047(4) 0.050(4) 0.031(4) -0.008(3) 0.004(3) -0.014(4)
C120_4 0.048(4) 0.050(4) 0.031(4) -0.002(3) 0.011(3) -0.018(4)
C121_4 0.032(4) 0.039(4) 0.034(4) -0.003(3) 0.004(3) -0.015(3)
C122_4 0.056(5) 0.082(7) 0.046(5) -0.020(5) 0.005(4) -0.030(5)
F112_4 0.051(6) 0.131(10) 0.062(6) -0.031(7) 0.020(5) -0.054(6)
F113_4 0.082(8) 0.109(9) 0.061(7) 0.004(6) -0.033(6) -0.045(7)
F114_4 0.096(8) 0.070(7) 0.142(10) -0.028(7) -0.002(7) -0.044(6)
F212_4 0.066(7) 0.094(9) 0.051(6) -0.044(6) 0.010(5) -0.034(6)
F213_4 0.103(9) 0.105(9) 0.085(8) 0.009(7) -0.007(7) -0.078(7)
F214_4 0.054(6) 0.111(9) 0.151(10) -0.046(8) 0.002(7) -0.025(7)
C123_4 0.071(7) 0.091(8) 0.043(5) -0.004(5) 0.015(5) -0.035(6)
F115_4 0.046(4) 0.129(7) 0.065(4) 0.005(4) 0.021(3) -0.033(4)
F116_4 0.088(6) 0.097(7) 0.030(3) -0.012(3) 0.024(3) -0.044(5)
F117_4 0.080(6) 0.076(4) 0.063(4) 0.006(3) 0.022(4) -0.040(4)
F215_4 0.063(14) 0.059(15) 0.040(13) 0.001(10) 0.015(10) -0.008(11)
F216_4 0.083(13) 0.113(13) 0.082(13) 0.003(11) 0.019(11) -0.030(11)
F217_4 0.076(14) 0.109(15) 0.070(14) 0.006(11) 0.025(11) -0.042(11)
C124_4 0.028(3) 0.024(3) 0.022(3) 0.001(3) 0.002(3) -0.001(3)
C125_4 0.036(4) 0.026(3) 0.032(4) -0.002(3) 0.011(3) -0.003(3)
C126_4 0.054(4) 0.023(3) 0.040(4) 0.003(3) 0.018(3) 0.001(3)
C127_4 0.047(4) 0.030(4) 0.044(4) 0.006(3) 0.015(3) 0.012(3)
C128_4 0.036(4) 0.036(4) 0.026(4) 0.001(3) 0.007(3) 0.006(3)
C129_4 0.033(3) 0.025(3) 0.026(3) 0.000(3) 0.003(3) 0.000(3)
C130_4 0.063(6) 0.028(4) 0.082(7) 0.003(4) 0.028(5) -0.001(4)
F118_4 0.091(6) 0.044(4) 0.114(7) -0.015(4) -0.002(5) -0.028(4)
F119_4 0.104(7) 0.062(5) 0.095(6) 0.024(4) 0.017(5) -0.039(5)
F120_4 0.096(6) 0.043(4) 0.157(9) -0.042(5) 0.071(6) -0.014(4)
F218_4 0.062(9) 0.060(9) 0.113(11) -0.007(9) 0.035(9) -0.015(8)
F219_4 0.086(9) 0.028(7) 0.123(11) 0.015(8) 0.004(9) -0.006(7)
F220_4 0.124(12) 0.072(10) 0.102(11) -0.017(9) 0.003(10) -0.038(9)
C131_4 0.037(4) 0.052(5) 0.058(5) 0.008(4) 0.007(4) 0.007(4)
F121_4 0.044(5) 0.097(7) 0.069(7) 0.028(6) -0.005(5) 0.017(5)
F122_4 0.033(4) 0.052(5) 0.113(9) 0.001(5) 0.011(6) -0.006(4)
F123_4 0.049(5) 0.080(8) 0.076(6) -0.010(5) 0.034(4) -0.001(5)
F221_4 0.064(9) 0.089(13) 0.080(10) 0.026(8) 0.026(8) -0.011(10)
F222_4 0.058(9) 0.068(10) 0.101(13) 0.004(9) -0.004(9) 0.021(8)
F223_4 0.042(8) 0.084(11) 0.085(12) -0.008(9) 0.003(9) -0.005(8)
B300_5 0.024(4) 0.026(4) 0.033(4) -0.004(3) 0.003(3) 0.000(3)
C300_5 0.029(3) 0.030(3) 0.025(3) -0.005(3) 0.000(3) 0.001(3)
C301_5 0.035(4) 0.030(3) 0.031(4) -0.006(3) 0.002(3) -0.001(3)
C302_5 0.035(4) 0.031(4) 0.031(4) -0.003(3) 0.000(3) 0.002(3)
C303_5 0.057(5) 0.025(3) 0.036(4) -0.007(3) 0.001(3) 0.001(3)
C304_5 0.051(4) 0.030(4) 0.037(4) -0.004(3) 0.000(3) -0.010(3)
C305_5 0.039(4) 0.028(3) 0.033(4) 0.000(3) 0.000(3) -0.003(3)
C306_5 0.051(4) 0.036(4) 0.043(4) -0.004(3) 0.005(4) 0.010(3)
F300_5 0.038(3) 0.051(3) 0.054(5) -0.012(3) -0.004(3) 0.010(2)
F301_5 0.058(4) 0.046(4) 0.087(5) 0.014(4) -0.003(4) 0.019(3)
F302_5 0.052(4) 0.065(6) 0.057(4) -0.012(3) 0.015(3) 0.013(4)
F400_5 0.046(16) 0.053(17) 0.052(16) -0.012(11) 0.010(11) 0.010(12)
F401_5 0.042(16) 0.039(15) 0.050(17) -0.002(11) 0.009(12) 0.001(11)
F402_5 0.053(16) 0.050(17) 0.053(16) 0.002(12) 0.000(12) 0.005(12)
C307_5 0.078(6) 0.033(4) 0.063(6) -0.001(4) 0.001(5) -0.013(4)
F303_5 0.079(7) 0.028(5) 0.144(10) 0.023(6) -0.003(7) -0.012(4)
F304_5 0.064(6) 0.049(7) 0.066(6) 0.009(5) 0.006(5) -0.020(5)
F305_5 0.070(8) 0.055(8) 0.048(6) -0.014(5) 0.005(5) -0.020(6)
F403_5 0.046(7) 0.043(7) 0.079(9) -0.024(7) -0.001(7) 0.000(6)
F404_5 0.079(8) 0.031(7) 0.106(11) -0.022(7) -0.031(7) -0.009(6)
F405_5 0.131(11) 0.082(10) 0.100(9) 0.032(8) 0.002(8) -0.047(8)
C308_5 0.029(3) 0.017(3) 0.034(4) 0.000(3) 0.006(3) 0.003(2)
C309_5 0.032(3) 0.025(3) 0.031(4) -0.003(3) 0.007(3) 0.005(3)
C310_5 0.041(4) 0.028(3) 0.034(4) -0.003(3) 0.004(3) 0.006(3)
C311_5 0.060(5) 0.030(4) 0.032(4) 0.000(3) 0.008(3) 0.000(3)
C312_5 0.051(4) 0.036(4) 0.040(4) 0.006(3) 0.017(4) -0.006(3)
C313_5 0.039(4) 0.032(4) 0.040(4) -0.001(3) 0.008(3) -0.009(3)
C314_5 0.051(5) 0.053(5) 0.036(4) -0.004(4) -0.006(4) -0.001(4)
F306_5 0.076(6) 0.158(10) 0.049(5) -0.045(6) 0.006(4) -0.020(7)
F307_5 0.042(4) 0.073(6) 0.105(7) -0.023(5) -0.004(4) 0.004(4)
F308_5 0.087(7) 0.067(6) 0.116(8) 0.018(6) -0.044(6) -0.039(5)
F406_5 0.051(7) 0.132(11) 0.070(8) -0.044(8) 0.020(6) -0.028(8)
F407_5 0.050(6) 0.049(7) 0.087(9) -0.042(6) -0.006(6) -0.011(5)
F408_5 0.091(9) 0.090(9) 0.090(9) 0.019(8) -0.058(7) -0.004(8)
C315_5 0.084(7) 0.073(7) 0.057(6) 0.008(5) 0.029(5) -0.020(6)
F309_5 0.101(5) 0.128(6) 0.059(4) 0.028(4) 0.046(4) 0.006(4)
F310_5 0.070(4) 0.088(5) 0.119(6) -0.014(4) 0.055(4) -0.006(4)
F311_5 0.076(4) 0.093(5) 0.087(4) -0.018(4) 0.046(4) -0.048(4)
F409_5 0.092(13) 0.111(14) 0.101(13) -0.008(11) 0.034(11) -0.007(11)
F410_5 0.081(13) 0.103(13) 0.087(13) 0.002(11) 0.041(11) -0.016(11)
F411_5 0.103(14) 0.108(14) 0.103(14) -0.003(11) 0.028(11) -0.004(11)
C316_5 0.026(3) 0.025(3) 0.033(4) 0.002(3) 0.003(3) -0.004(3)
C317_5 0.026(3) 0.030(3) 0.050(4) -0.003(3) 0.000(3) -0.006(3)
C318_5 0.030(4) 0.029(4) 0.069(5) 0.001(4) 0.005(4) -0.001(3)
C319_5 0.028(4) 0.038(4) 0.065(5) 0.006(4) -0.007(3) -0.003(3)
C320_5 0.034(4) 0.036(4) 0.043(4) 0.009(3) -0.004(3) -0.009(3)
C321_5 0.030(3) 0.029(3) 0.037(4) 0.005(3) 0.000(3) -0.003(3)
C322_5 0.039(5) 0.045(5) 0.105(8) -0.019(5) -0.005(5) 0.003(4)
F312_5 0.064(6) 0.078(8) 0.158(10) -0.064(7) -0.002(7) 0.006(6)
F313_5 0.087(7) 0.079(7) 0.118(8) 0.006(6) 0.011(6) 0.055(6)
F314_5 0.066(7) 0.076(6) 0.099(8) 0.002(6) 0.041(6) 0.010(5)
F412_5 0.042(6) 0.101(9) 0.115(10) -0.039(8) 0.000(7) -0.002(6)
F413_5 0.075(7) 0.088(8) 0.092(8) -0.004(7) 0.029(6) 0.039(7)
F414_5 0.122(10) 0.058(7) 0.096(9) -0.009(7) 0.032(8) 0.027(7)
C323_5 0.046(5) 0.054(5) 0.045(5) 0.006(4) -0.012(4) -0.014(4)
F315_5 0.089(8) 0.074(5) 0.056(5) 0.009(4) -0.033(5) 0.002(5)
F316_5 0.060(5) 0.111(7) 0.053(5) -0.029(5) 0.002(4) -0.013(5)
F317_5 0.086(6) 0.058(6) 0.065(5) -0.011(4) 0.004(5) -0.040(5)
F415_5 0.082(10) 0.057(9) 0.071(11) -0.020(8) -0.021(8) 0.004(8)
F416_5 0.055(10) 0.088(13) 0.079(11) -0.017(10) -0.011(8) -0.027(9)
F417_5 0.083(11) 0.075(10) 0.053(9) -0.002(8) 0.006(8) -0.006(9)
C324_5 0.025(3) 0.033(3) 0.025(3) -0.001(3) -0.005(3) -0.001(3)
C325_5 0.038(4) 0.030(3) 0.035(4) -0.001(3) 0.004(3) -0.001(3)
C326_5 0.050(4) 0.036(4) 0.043(4) 0.004(3) 0.007(3) -0.012(3)
C327_5 0.042(4) 0.051(5) 0.041(4) 0.009(4) 0.006(3) -0.012(4)
C328_5 0.033(4) 0.057(5) 0.029(4) 0.001(3) 0.003(3) -0.005(3)
C329_5 0.028(3) 0.039(4) 0.028(4) -0.004(3) -0.003(3) 0.000(3)
C330_5 0.099(8) 0.049(5) 0.054(6) 0.003(4) 0.023(5) -0.032(5)
F318_5 0.182(8) 0.056(4) 0.088(5) -0.022(4) 0.064(6) -0.042(5)
F319_5 0.065(4) 0.047(4) 0.117(6) -0.004(4) -0.015(4) -0.026(3)
F320_5 0.083(5) 0.049(4) 0.126(7) 0.000(4) -0.009(4) 0.006(3)
F418_5 0.117(13) 0.102(13) 0.129(13) 0.003(11) 0.016(11) -0.014(11)
F419_5 0.092(12) 0.056(11) 0.096(12) -0.027(10) 0.013(10) 0.008(9)
F420_5 0.104(12) 0.058(11) 0.090(12) -0.028(9) -0.001(10) -0.011(10)
C331_5 0.057(6) 0.092(8) 0.045(5) 0.001(5) 0.019(4) -0.003(5)
F321_5 0.120(8) 0.108(8) 0.048(5) 0.022(5) 0.040(5) 0.010(7)
F322_5 0.056(5) 0.135(10) 0.093(8) -0.005(7) 0.039(5) -0.006(6)
F323_5 0.072(8) 0.095(7) 0.058(7) -0.021(5) 0.028(6) -0.003(5)
F421_5 0.074(12) 0.091(11) 0.065(11) -0.001(8) 0.034(9) 0.032(8)
F422_5 0.097(11) 0.112(13) 0.045(9) 0.005(8) 0.022(8) -0.002(9)
F423_5 0.090(10) 0.104(11) 0.087(10) -0.003(9) 0.059(8) -0.023(8)

loop_
_atom_type_symbol
_atom_type_description
_atom_type_scat_dispersion_real
_atom_type_scat_dispersion_imag
_atom_type_scat_source
C C 0.0033 0.0016 'International Tables Vol C Tables 4.2.6.8 and 6.1.1.4'
H H 0.0000 0.0000 'International Tables Vol C Tables 4.2.6.8 and 6.1.1.4'
B B 0.0013 0.0007 'International Tables Vol C Tables 4.2.6.8 and 6.1.1.4'
N N 0.0061 0.0033 'International Tables Vol C Tables 4.2.6.8 and 6.1.1.4'
O O 0.0106 0.0060 'International Tables Vol C Tables 4.2.6.8 and 6.1.1.4'
F F 0.0171 0.0103 'International Tables Vol C Tables 4.2.6.8 and 6.1.1.4'
Cu Cu 0.3201 1.2651 'International Tables Vol C Tables 4.2.6.8 and 6.1.1.4'

loop_
_exptl_crystal_face_index_h
_exptl_crystal_face_index_k
_exptl_crystal_face_index_l
_exptl_crystal_face_perp_dist
1.00 -1.00 -1.00 0.1830
1.00 1.00 0.00 0.2350
0.00 1.00 1.00 0.0450
0.00 -1.00 -1.00 0.0540
-1.00 0.00 0.00 0.2220
0.00 1.00 0.00 0.0720
0.00 -1.00 0.00 0.1300
0.00 1.00 -1.00 0.0660
0.00 -1.00 1.00 0.1370
1.00 0.00 0.00 0.2620

loop_
_geom_angle_atom_site_label_1
_geom_angle_atom_site_label_2
_geom_angle_atom_site_label_3
_geom_angle
_geom_angle_site_symmetry_1
_geom_angle_site_symmetry_3
O2_1 Cu1_1 N1_1 173.45(19) . .
O2_1 Cu1_1 N2_1 97.39(19) . .
N1_1 Cu1_1 N2_1 87.97(19) . .
O2_1 Cu1_1 N3_1 95.1(2) . .
N1_1 Cu1_1 N3_1 88.6(2) . .
N2_1 Cu1_1 N3_1 89.51(19) . .
O2_1 Cu1_1 Cu2_1 86.63(13) . .
N1_1 Cu1_1 Cu2_1 86.98(14) . .
N2_1 Cu1_1 Cu2_1 131.75(13) . .
N3_1 Cu1_1 Cu2_1 138.22(14) . .
O1_1 Cu2_1 N4_1 175.21(19) . .
O1_1 Cu2_1 N5_1 94.9(2) . .
N4_1 Cu2_1 N5_1 89.0(2) . .
O1_1 Cu2_1 N6_1 95.4(2) . .
N4_1 Cu2_1 N6_1 87.3(2) . .
N5_1 Cu2_1 N6_1 91.4(2) . .
O1_1 Cu2_1 Cu1_1 87.57(13) . .
N4_1 Cu2_1 Cu1_1 87.67(15) . .
N5_1 Cu2_1 Cu1_1 137.66(15) . .
N6_1 Cu2_1 Cu1_1 130.57(14) . .
C2_1 O1_1 Cu2_1 124.8(4) . .
C20_1 O2_1 Cu1_1 125.8(4) . .
C2_1 N1_1 C6_1 119.9(5) . .
C2_1 N1_1 Cu1_1 121.2(4) . .
C6_1 N1_1 Cu1_1 118.9(4) . .
C11_1 N2_1 C7_1 119.0(5) . .
C11_1 N2_1 Cu1_1 126.7(4) . .
C7_1 N2_1 Cu1_1 114.4(4) . .
C13_1 N3_1 C17_1 118.9(6) . .
C13_1 N3_1 Cu1_1 113.3(4) . .
C17_1 N3_1 Cu1_1 127.5(5) . .
C20_1 N4_1 C24_1 120.1(5) . .
C20_1 N4_1 Cu2_1 121.1(4) . .
C24_1 N4_1 Cu2_1 118.8(4) . .
C29_1 N5_1 C25_1 119.1(5) . .
C29_1 N5_1 Cu2_1 126.9(4) . .
C25_1 N5_1 Cu2_1 113.9(4) . .
C31_1 N6_1 C35_1 118.6(6) . .
C31_1 N6_1 Cu2_1 113.1(4) . .
C35_1 N6_1 Cu2_1 128.2(5) . .
C6_1 C1_1 C7_1 111.9(5) . .
C6_1 C1_1 C13_1 113.2(5) . .
C7_1 C1_1 C13_1 111.3(5) . .
C6_1 C1_1 H1A_1 106.7 . .
C7_1 C1_1 H1A_1 106.7 . .
C13_1 C1_1 H1A_1 106.7 . .
O1_1 C2_1 N1_1 119.4(5) . .
O1_1 C2_1 C3_1 120.5(5) . .
N1_1 C2_1 C3_1 120.1(5) . .
C4_1 C3_1 C2_1 119.7(6) . .
C4_1 C3_1 H3A_1 120.2 . .
C2_1 C3_1 H3A_1 120.2 . .
C3_1 C4_1 C5_1 119.8(6) . .
C3_1 C4_1 H4A_1 120.1 . .
C5_1 C4_1 H4A_1 120.1 . .
C6_1 C5_1 C4_1 118.9(6) . .
C6_1 C5_1 H5A_1 120.6 . .
C4_1 C5_1 H5A_1 120.6 . .
N1_1 C6_1 C5_1 121.7(5) . .
N1_1 C6_1 C1_1 117.1(5) . .
C5_1 C6_1 C1_1 121.1(5) . .
N2_1 C7_1 C8_1 122.5(6) . .
N2_1 C7_1 C1_1 116.8(5) . .
C8_1 C7_1 C1_1 120.8(6) . .
C7_1 C8_1 C9_1 118.5(6) . .
C7_1 C8_1 H8A_1 120.7 . .
C9_1 C8_1 H8A_1 120.7 . .
C10_1 C9_1 C8_1 119.8(6) . .
C10_1 C9_1 H9A_1 120.1 . .
C8_1 C9_1 H9A_1 120.1 . .
C9_1 C10_1 C11_1 119.1(6) . .
C9_1 C10_1 H10A_1 120.5 . .
C11_1 C10_1 H10A_1 120.5 . .
N2_1 C11_1 C10_1 121.1(6) . .
N2_1 C11_1 C12_1 118.7(6) . .
C10_1 C11_1 C12_1 120.2(6) . .
C11_1 C12_1 H12A_1 109.5 . .
C11_1 C12_1 H12B_1 109.5 . .
H12A_1 C12_1 H12B_1 109.5 . .
C11_1 C12_1 H12C_1 109.5 . .
H12A_1 C12_1 H12C_1 109.5 . .
H12B_1 C12_1 H12C_1 109.5 . .
N3_1 C13_1 C14_1 123.0(6) . .
N3_1 C13_1 C1_1 117.4(5) . .
C14_1 C13_1 C1_1 119.5(6) . .
C13_1 C14_1 C15_1 117.6(8) . .
C13_1 C14_1 H14A_1 121.2 . .
C15_1 C14_1 H14A_1 121.2 . .
C16_1 C15_1 C14_1 119.4(8) . .
C16_1 C15_1 H15A_1 120.3 . .
C14_1 C15_1 H15A_1 120.3 . .
C15_1 C16_1 C17_1 120.3(7) . .
C15_1 C16_1 H16A_1 119.8 . .
C17_1 C16_1 H16A_1 119.8 . .
N3_1 C17_1 C16_1 120.7(7) . .
N3_1 C17_1 C18_1 118.2(7) . .
C16_1 C17_1 C18_1 121.1(7) . .
C17_1 C18_1 H18A_1 109.5 . .
C17_1 C18_1 H18B_1 109.5 . .
H18A_1 C18_1 H18B_1 109.5 . .
C17_1 C18_1 H18C_1 109.5 . .
H18A_1 C18_1 H18C_1 109.5 . .
H18B_1 C18_1 H18C_1 109.5 . .
C24_1 C19_1 C31_1 110.4(5) . .
C24_1 C19_1 C25_1 112.6(5) . .
C31_1 C19_1 C25_1 114.1(5) . .
C24_1 C19_1 H19A_1 106.4 . .
C31_1 C19_1 H19A_1 106.4 . .
C25_1 C19_1 H19A_1 106.4 . .
O2_1 C20_1 N4_1 118.6(5) . .
O2_1 C20_1 C21_1 121.9(6) . .
N4_1 C20_1 C21_1 119.5(6) . .
C22_1 C21_1 C20_1 120.0(6) . .
C22_1 C21_1 H21A_1 120.0 . .
C20_1 C21_1 H21A_1 120.0 . .
C21_1 C22_1 C23_1 119.8(6) . .
C21_1 C22_1 H22A_1 120.1 . .
C23_1 C22_1 H22A_1 120.1 . .
C24_1 C23_1 C22_1 118.9(6) . .
C24_1 C23_1 H23A_1 120.5 . .
C22_1 C23_1 H23A_1 120.5 . .
C23_1 C24_1 N4_1 121.6(6) . .
C23_1 C24_1 C19_1 122.0(6) . .
N4_1 C24_1 C19_1 116.4(5) . .
N5_1 C25_1 C26_1 122.2(6) . .
N5_1 C25_1 C19_1 117.4(5) . .
C26_1 C25_1 C19_1 120.4(6) . .
C25_1 C26_1 C27_1 118.8(6) . .
C25_1 C26_1 H26A_1 120.6 . .
C27_1 C26_1 H26A_1 120.6 . .
C28_1 C27_1 C26_1 118.8(6) . .
C28_1 C27_1 H27A_1 120.6 . .
C26_1 C27_1 H27A_1 120.6 . .
C27_1 C28_1 C29_1 120.0(7) . .
C27_1 C28_1 H28A_1 120.0 . .
C29_1 C28_1 H28A_1 120.0 . .
N5_1 C29_1 C28_1 121.0(6) . .
N5_1 C29_1 C30_1 118.0(6) . .
C28_1 C29_1 C30_1 121.0(7) . .
C29_1 C30_1 H30A_1 109.5 . .
C29_1 C30_1 H30B_1 109.5 . .
H30A_1 C30_1 H30B_1 109.5 . .
C29_1 C30_1 H30C_1 109.5 . .
H30A_1 C30_1 H30C_1 109.5 . .
H30B_1 C30_1 H30C_1 109.5 . .
N6_1 C31_1 C32_1 122.4(7) . .
N6_1 C31_1 C19_1 116.3(6) . .
C32_1 C31_1 C19_1 121.2(6) . .
C31_1 C32_1 C33_1 119.0(8) . .
C31_1 C32_1 H32A_1 120.5 . .
C33_1 C32_1 H32A_1 120.5 . .
C34_1 C33_1 C32_1 118.5(8) . .
C34_1 C33_1 H33A_1 120.8 . .
C32_1 C33_1 H33A_1 120.8 . .
C33_1 C34_1 C35_1 120.7(8) . .
C33_1 C34_1 H34A_1 119.6 . .
C35_1 C34_1 H34A_1 119.6 . .
N6_1 C35_1 C34_1 120.7(7) . .
N6_1 C35_1 C36_1 117.2(7) . .
C34_1 C35_1 C36_1 122.1(7) . .
C35_1 C36_1 H36A_1 109.5 . .
C35_1 C36_1 H36B_1 109.5 . .
H36A_1 C36_1 H36B_1 109.5 . .
C35_1 C36_1 H36C_1 109.5 . .
H36A_1 C36_1 H36C_1 109.5 . .
H36B_1 C36_1 H36C_1 109.5 . .
O1_2 Cu1_2 N1_2 174.5(3) 3_766 .
O1_2 Cu1_2 N2_2 95.1(2) 3_766 .
N1_2 Cu1_2 N2_2 89.4(2) . .
O1_2 Cu1_2 N3_2 94.8(3) 3_766 .
N1_2 Cu1_2 N3_2 88.3(2) . .
N2_2 Cu1_2 N3_2 89.4(2) . .
O1_2 Cu1_2 Cu1_2 87.77(18) 3_766 3_766
N1_2 Cu1_2 Cu1_2 86.83(19) . 3_766
N2_2 Cu1_2 Cu1_2 136.79(18) . 3_766
N3_2 Cu1_2 Cu1_2 133.44(18) . 3_766
C2_2 O1_2 Cu1_2 124.2(5) . 3_766
C2_2 N1_2 C6_2 119.3(6) . .
C2_2 N1_2 Cu1_2 122.3(5) . .
C6_2 N1_2 Cu1_2 118.4(5) . .
C11_2 N2_2 C7_2 118.6(7) . .
C11_2 N2_2 Cu1_2 126.8(5) . .
C7_2 N2_2 Cu1_2 114.2(5) . .
C13_2 N3_2 C17_2 126.3(13) . .
C13_2 N3_2 C17B_2 109.7(16) . .
C13_2 N3_2 Cu1_2 113.1(5) . .
C17_2 N3_2 Cu1_2 120.0(12) . .
C17B_2 N3_2 Cu1_2 135.1(14) . .
C7_2 C1_2 C6_2 113.5(6) . .
C7_2 C1_2 C13_2 109.1(6) . .
C6_2 C1_2 C13_2 113.3(6) . .
C7_2 C1_2 H1B_2 106.8 . .
C6_2 C1_2 H1B_2 106.8 . .
C13_2 C1_2 H1B_2 106.8 . .
O1_2 C2_2 N1_2 118.8(7) . .
O1_2 C2_2 C3_2 120.3(7) . .
N1_2 C2_2 C3_2 120.8(7) . .
C4_2 C3_2 C2_2 118.7(8) . .
C4_2 C3_2 H3B_2 120.7 . .
C2_2 C3_2 H3B_2 120.7 . .
C3_2 C4_2 C5_2 120.4(7) . .
C3_2 C4_2 H4B_2 119.8 . .
C5_2 C4_2 H4B_2 119.8 . .
C6_2 C5_2 C4_2 119.4(7) . .
C6_2 C5_2 H5B_2 120.3 . .
C4_2 C5_2 H5B_2 120.3 . .
N1_2 C6_2 C5_2 121.4(7) . .
N1_2 C6_2 C1_2 117.7(6) . .
C5_2 C6_2 C1_2 120.9(7) . .
N2_2 C7_2 C8_2 122.3(7) . .
N2_2 C7_2 C1_2 116.6(6) . .
C8_2 C7_2 C1_2 121.0(7) . .
C9_2 C8_2 C7_2 119.3(7) . .
C9_2 C8_2 H8B_2 120.4 . .
C7_2 C8_2 H8B_2 120.4 . .
C10_2 C9_2 C8_2 118.8(8) . .
C10_2 C9_2 H9B_2 120.6 . .
C8_2 C9_2 H9B_2 120.6 . .
C9_2 C10_2 C11_2 120.4(8) . .
C9_2 C10_2 H10B_2 119.8 . .
C11_2 C10_2 H10B_2 119.8 . .
N2_2 C11_2 C10_2 120.5(8) . .
N2_2 C11_2 C12_2 117.2(7) . .
C10_2 C11_2 C12_2 122.3(8) . .
C11_2 C12_2 H12D_2 109.5 . .
C11_2 C12_2 H12E_2 109.5 . .
H12D_2 C12_2 H12E_2 109.5 . .
C11_2 C12_2 H12F_2 109.5 . .
H12D_2 C12_2 H12F_2 109.5 . .
H12E_2 C12_2 H12F_2 109.5 . .
N3_2 C13_2 C14_2 116.7(11) . .
N3_2 C13_2 C14B_2 131.7(17) . .
N3_2 C13_2 C1_2 116.9(7) . .
C14_2 C13_2 C1_2 126.3(11) . .
C14B_2 C13_2 C1_2 111.3(17) . .
C15_2 C14_2 C13_2 119.5(16) . .
C15_2 C14_2 H14B_2 120.2 . .
C13_2 C14_2 H14B_2 120.2 . .
C14_2 C15_2 C16_2 121.0(18) . .
C14_2 C15_2 H15B_2 119.5 . .
C16_2 C15_2 H15B_2 119.5 . .
C17_2 C16_2 C15_2 119.5(17) . .
C17_2 C16_2 H16B_2 120.3 . .
C15_2 C16_2 H16B_2 120.3 . .
N3_2 C17_2 C16_2 116.9(17) . .
N3_2 C17_2 C18_2 120.9(19) . .
C16_2 C17_2 C18_2 122.2(15) . .
C15B_2 C14B_2 C13_2 115(3) . .
C15B_2 C14B_2 H14D_2 122.7 . .
C13_2 C14B_2 H14D_2 122.7 . .
C14B_2 C15B_2 C16B_2 118(3) . .
C14B_2 C15B_2 H15D_2 120.9 . .
C16B_2 C15B_2 H15D_2 121.0 . .
C15B_2 C16B_2 C17B_2 121(2) . .
C15B_2 C16B_2 H16D_2 119.7 . .
C17B_2 C16B_2 H16D_2 119.7 . .
N3_2 C17B_2 C16B_2 125(2) . .
N3_2 C17B_2 C18B_2 113(2) . .
C16B_2 C17B_2 C18B_2 121.9(19) . .
C17B_2 C18B_2 H18J_2 109.5 . .
C17B_2 C18B_2 H18K_2 109.5 . .
H18J_2 C18B_2 H18K_2 109.5 . .
C17B_2 C18B_2 H18L_2 109.5 . .
H18J_2 C18B_2 H18L_2 109.5 . .
H18K_2 C18B_2 H18L_2 109.5 . .
O1_3 Cu1_3 N1_3 174.9(3) 3_755 .
O1_3 Cu1_3 N3_3 94.5(2) 3_755 .
N1_3 Cu1_3 N3_3 88.3(2) . .
O1_3 Cu1_3 N2_3 95.4(3) 3_755 .
N1_3 Cu1_3 N2_3 88.8(3) . .
N3_3 Cu1_3 N2_3 91.6(3) . .
O1_3 Cu1_3 Cu1_3 88.77(18) 3_755 3_755
N1_3 Cu1_3 Cu1_3 86.17(19) . 3_755
N3_3 Cu1_3 Cu1_3 131.49(19) . 3_755
N2_3 Cu1_3 Cu1_3 136.37(19) . 3_755
C2_3 O1_3 Cu1_3 123.6(5) . 3_755
C2_3 N1_3 C6_3 119.4(7) . .
C2_3 N1_3 Cu1_3 122.3(5) . .
C6_3 N1_3 Cu1_3 118.4(5) . .
C11_3 N2_3 C7_3 118.9(8) . .
C11_3 N2_3 Cu1_3 127.6(6) . .
C7_3 N2_3 Cu1_3 113.4(5) . .
C13_3 N3_3 C17_3 118.9(7) . .
C13_3 N3_3 Cu1_3 113.9(5) . .
C17_3 N3_3 Cu1_3 127.1(5) . .
C7_3 C1_3 C6_3 111.6(7) . .
C7_3 C1_3 C13_3 113.7(7) . .
C6_3 C1_3 C13_3 111.6(7) . .
C7_3 C1_3 H1C_3 106.5 . .
C6_3 C1_3 H1C_3 106.5 . .
C13_3 C1_3 H1C_3 106.5 . .
O1_3 C2_3 N1_3 119.2(7) . .
O1_3 C2_3 C3_3 121.0(8) . .
N1_3 C2_3 C3_3 119.8(8) . .
C4_3 C3_3 C2_3 119.7(8) . .
C4_3 C3_3 H3C_3 120.1 . .
C2_3 C3_3 H3C_3 120.1 . .
C3_3 C4_3 C5_3 120.2(8) . .
C3_3 C4_3 H4C_3 119.9 . .
C5_3 C4_3 H4C_3 119.9 . .
C6_3 C5_3 C4_3 118.8(8) . .
C6_3 C5_3 H5C_3 120.6 . .
C4_3 C5_3 H5C_3 120.6 . .
C5_3 C6_3 N1_3 122.1(8) . .
C5_3 C6_3 C1_3 121.9(7) . .
N1_3 C6_3 C1_3 116.1(7) . .
N2_3 C7_3 C8_3 122.7(9) . .
N2_3 C7_3 C1_3 117.0(7) . .
C8_3 C7_3 C1_3 120.2(8) . .
C9_3 C8_3 C7_3 117.9(10) . .
C9_3 C8_3 H8C_3 121.0 . .
C7_3 C8_3 H8C_3 121.0 . .
C8_3 C9_3 C10_3 121.3(9) . .
C8_3 C9_3 H9C_3 119.4 . .
C10_3 C9_3 H9C_3 119.4 . .
C9_3 C10_3 C11_3 119.2(10) . .
C9_3 C10_3 H10C_3 120.4 . .
C11_3 C10_3 H10C_3 120.4 . .
N2_3 C11_3 C10_3 119.9(10) . .
N2_3 C11_3 C12_3 118.1(9) . .
C10_3 C11_3 C12_3 122.0(10) . .
C11_3 C12_3 H12G_3 109.5 . .
C11_3 C12_3 H12H_3 109.5 . .
H12G_3 C12_3 H12H_3 109.5 . .
C11_3 C12_3 H12I_3 109.5 . .
H12G_3 C12_3 H12I_3 109.5 . .
H12H_3 C12_3 H12I_3 109.5 . .
N3_3 C13_3 C14_3 121.7(8) . .
N3_3 C13_3 C1_3 117.0(7) . .
C14_3 C13_3 C1_3 121.2(7) . .
C15_3 C14_3 C13_3 117.6(8) . .
C15_3 C14_3 H14C_3 121.2 . .
C13_3 C14_3 H14C_3 121.2 . .
C16_3 C15_3 C14_3 120.6(9) . .
C16_3 C15_3 H15C_3 119.7 . .
C14_3 C15_3 H15C_3 119.7 . .
C15_3 C16_3 C17_3 120.3(9) . .
C15_3 C16_3 H16C_3 119.9 . .
C17_3 C16_3 H16C_3 119.9 . .
N3_3 C17_3 C16_3 120.8(8) . .
N3_3 C17_3 C18_3 116.8(7) . .
C16_3 C17_3 C18_3 122.4(8) . .
C17_3 C18_3 H18G_3 109.5 . .
C17_3 C18_3 H18H_3 109.5 . .
H18G_3 C18_3 H18H_3 109.5 . .
C17_3 C18_3 H18I_3 109.5 . .
H18G_3 C18_3 H18I_3 109.5 . .
H18H_3 C18_3 H18I_3 109.5 . .
C108_4 B100_4 C124_4 115.8(5) . .
C108_4 B100_4 C116_4 110.9(4) . .
C124_4 B100_4 C116_4 104.7(4) . .
C108_4 B100_4 C100_4 103.2(4) . .
C124_4 B100_4 C100_4 111.2(4) . .
C116_4 B100_4 C100_4 111.2(4) . .
C105_4 C100_4 C101_4 117.5(4) . .
C105_4 C100_4 B100_4 123.4(4) . .
C101_4 C100_4 B100_4 118.7(4) . .
C100_4 C101_4 C102_4 120.8(4) . .
C100_4 C101_4 H10D_4 119.6 . .
C102_4 C101_4 H10D_4 119.6 . .
C103_4 C102_4 C101_4 120.7(6) . .
C103_4 C102_4 C106_4 118.6(6) . .
C101_4 C102_4 C106_4 120.7(6) . .
C104_4 C103_4 C102_4 118.9(6) . .
C104_4 C103_4 H10E_4 120.5 . .
C102_4 C103_4 H10E_4 120.5 . .
C103_4 C104_4 C105_4 120.2(6) . .
C103_4 C104_4 C107_4 119.9(6) . .
C105_4 C104_4 C107_4 120.0(6) . .
C100_4 C105_4 C104_4 121.9(6) . .
C100_4 C105_4 H10F_4 119.0 . .
C104_4 C105_4 H10F_4 119.0 . .
F201_4 C106_4 F100_4 79.0(10) . .
F201_4 C106_4 F101_4 116.0(15) . .
F100_4 C106_4 F101_4 109.6(11) . .
F201_4 C106_4 F200_4 107.0(10) . .
F100_4 C106_4 F200_4 126.8(12) . .
F100_4 C106_4 F102_4 104.8(10) . .
F101_4 C106_4 F102_4 104.7(11) . .
F200_4 C106_4 F102_4 89.7(12) . .
F201_4 C106_4 F202_4 106.2(8) . .
F101_4 C106_4 F202_4 84.5(10) . .
F200_4 C106_4 F202_4 104.0(8) . .
F102_4 C106_4 F202_4 130.2(11) . .
F201_4 C106_4 C102_4 116.1(9) . .
F100_4 C106_4 C102_4 114.0(10) . .
F101_4 C106_4 C102_4 116.3(13) . .
F200_4 C106_4 C102_4 109.9(9) . .
F102_4 C106_4 C102_4 106.4(10) . .
F202_4 C106_4 C102_4 112.8(7) . .
F204_4 C107_4 F103_4 77.4(11) . .
F204_4 C107_4 F104_4 120.6(13) . .
F103_4 C107_4 F104_4 105.0(8) . .
F204_4 C107_4 F203_4 107.9(12) . .
F103_4 C107_4 F203_4 128.1(12) . .
F103_4 C107_4 F105_4 105.8(8) . .
F104_4 C107_4 F105_4 106.6(9) . .
F203_4 C107_4 F105_4 85.6(11) . .
F204_4 C107_4 F205_4 104.3(11) . .
F104_4 C107_4 F205_4 76.6(11) . .
F203_4 C107_4 F205_4 102.8(11) . .
F105_4 C107_4 F205_4 128.7(12) . .
F204_4 C107_4 C104_4 118.1(11) . .
F103_4 C107_4 C104_4 112.1(7) . .
F104_4 C107_4 C104_4 115.3(7) . .
F203_4 C107_4 C104_4 109.8(12) . .
F105_4 C107_4 C104_4 111.3(8) . .
F205_4 C107_4 C104_4 112.7(11) . .
C113_4 C108_4 C109_4 115.4(5) . .
C113_4 C108_4 B100_4 121.0(5) . .
C109_4 C108_4 B100_4 123.4(5) . .
C110_4 C109_4 C108_4 122.4(6) . .
C110_4 C109_4 H10G_4 118.8 . .
C108_4 C109_4 H10G_4 118.8 . .
C111_4 C110_4 C109_4 120.6(6) . .
C111_4 C110_4 C114_4 121.5(6) . .
C109_4 C110_4 C114_4 117.8(6) . .
C110_4 C111_4 C112_4 118.5(6) . .
C110_4 C111_4 H11A_4 120.8 . .
C112_4 C111_4 H11A_4 120.8 . .
C113_4 C112_4 C111_4 120.3(6) . .
C113_4 C112_4 C115_4 119.4(6) . .
C111_4 C112_4 C115_4 120.2(6) . .
C112_4 C113_4 C108_4 122.8(6) . .
C112_4 C113_4 H11B_4 118.6 . .
C108_4 C113_4 H11B_4 118.6 . .
F208_4 C114_4 F107_4 83.7(17) . .
F208_4 C114_4 F207_4 106.1(15) . .
F107_4 C114_4 F207_4 117(2) . .
F208_4 C114_4 F206_4 105.5(13) . .
F207_4 C114_4 F206_4 104.8(15) . .
F208_4 C114_4 F108_4 118(2) . .
F107_4 C114_4 F108_4 106.1(7) . .
F206_4 C114_4 F108_4 91.2(19) . .
F107_4 C114_4 F106_4 106.0(7) . .
F207_4 C114_4 F106_4 92.2(19) . .
F206_4 C114_4 F106_4 127.3(17) . .
F108_4 C114_4 F106_4 106.5(7) . .
F208_4 C114_4 C110_4 118.3(18) . .
F107_4 C114_4 C110_4 113.7(6) . .
F207_4 C114_4 C110_4 115(2) . .
F206_4 C114_4 C110_4 106.3(17) . .
F108_4 C114_4 C110_4 113.0(8) . .
F106_4 C114_4 C110_4 111.0(7) . .
F109_4 C115_4 F209_4 123.4(11) . .
F109_4 C115_4 F211_4 50.8(8) . .
F209_4 C115_4 F211_4 110.4(9) . .
F109_4 C115_4 F111_4 113.6(11) . .
F211_4 C115_4 F111_4 124.7(11) . .
F109_4 C115_4 F110_4 101.9(10) . .
F209_4 C115_4 F110_4 75.7(9) . .
F211_4 C115_4 F110_4 51.8(7) . .
F111_4 C115_4 F110_4 100.3(9) . .
F109_4 C115_4 F210_4 47.2(9) . .
F209_4 C115_4 F210_4 102.5(8) . .
F211_4 C115_4 F210_4 97.0(8) . .
F111_4 C115_4 F210_4 80.2(9) . .
F110_4 C115_4 F210_4 142.6(8) . .
F109_4 C115_4 C112_4 118.6(8) . .
F209_4 C115_4 C112_4 116.5(8) . .
F211_4 C115_4 C112_4 118.2(6) . .
F111_4 C115_4 C112_4 114.6(10) . .
F110_4 C115_4 C112_4 104.5(7) . .
F210_4 C115_4 C112_4 109.2(7) . .
C121_4 C116_4 C117_4 115.1(6) . .
C121_4 C116_4 B100_4 121.6(5) . .
C117_4 C116_4 B100_4 122.9(5) . .
C118_4 C117_4 C116_4 122.3(6) . .
C118_4 C117_4 H11C_4 118.8 . .
C116_4 C117_4 H11C_4 118.8 . .
C119_4 C118_4 C117_4 121.2(6) . .
C119_4 C118_4 C122_4 119.4(6) . .
C117_4 C118_4 C122_4 119.3(6) . .
C120_4 C119_4 C118_4 117.4(6) . .
C120_4 C119_4 H11D_4 121.3 . .
C118_4 C119_4 H11D_4 121.3 . .
C119_4 C120_4 C121_4 120.9(6) . .
C119_4 C120_4 C123_4 120.7(6) . .
C121_4 C120_4 C123_4 118.4(6) . .
C116_4 C121_4 C120_4 123.0(6) . .
C116_4 C121_4 H12J_4 118.5 . .
C120_4 C121_4 H12J_4 118.5 . .
F112_4 C122_4 F212_4 124.8(9) . .
F112_4 C122_4 F213_4 55.2(8) . .
F212_4 C122_4 F213_4 107.9(9) . .
F112_4 C122_4 F113_4 109.0(9) . .
F213_4 C122_4 F113_4 128.1(10) . .
F112_4 C122_4 F214_4 50.4(8) . .
F212_4 C122_4 F214_4 102.6(9) . .
F213_4 C122_4 F214_4 104.4(10) . .
F113_4 C122_4 F214_4 70.2(9) . .
F112_4 C122_4 F114_4 103.9(9) . .
F212_4 C122_4 F114_4 69.4(8) . .
F213_4 C122_4 F114_4 50.5(8) . .
F113_4 C122_4 F114_4 103.3(9) . .
F214_4 C122_4 F114_4 143.9(9) . .
F112_4 C122_4 C118_4 117.2(7) . .
F212_4 C122_4 C118_4 116.9(8) . .
F213_4 C122_4 C118_4 116.3(8) . .
F113_4 C122_4 C118_4 114.3(8) . .
F214_4 C122_4 C118_4 107.1(8) . .
F114_4 C122_4 C118_4 107.6(7) . .
F115_4 C123_4 F216_4 69.8(18) . .
F115_4 C123_4 F215_4 121(2) . .
F216_4 C123_4 F215_4 107.0(15) . .
F115_4 C123_4 F116_4 105.7(7) . .
F216_4 C123_4 F116_4 119(2) . .
F216_4 C123_4 F217_4 104.8(14) . .
F215_4 C123_4 F217_4 104.7(14) . .
F116_4 C123_4 F217_4 83.8(16) . .
F115_4 C123_4 F117_4 103.2(7) . .
F215_4 C123_4 F117_4 89.8(17) . .
F116_4 C123_4 F117_4 109.4(8) . .
F217_4 C123_4 F117_4 137.9(18) . .
F115_4 C123_4 C120_4 112.5(7) . .
F216_4 C123_4 C120_4 124.3(19) . .
F215_4 C123_4 C120_4 115(2) . .
F116_4 C123_4 C120_4 113.8(7) . .
F217_4 C123_4 C120_4 97.7(16) . .
F117_4 C123_4 C120_4 111.6(7) . .
C125_4 C124_4 C129_4 115.5(5) . .
C125_4 C124_4 B100_4 124.4(5) . .
C129_4 C124_4 B100_4 119.7(5) . .
C124_4 C125_4 C126_4 122.7(6) . .
C124_4 C125_4 H12K_4 118.7 . .
C126_4 C125_4 H12K_4 118.7 . .
C127_4 C126_4 C125_4 120.6(6) . .
C127_4 C126_4 C130_4 119.6(6) . .
C125_4 C126_4 C130_4 119.8(6) . .
C126_4 C127_4 C128_4 118.5(6) . .
C126_4 C127_4 H12L_4 120.8 . .
C128_4 C127_4 H12L_4 120.8 . .
C127_4 C128_4 C129_4 120.8(6) . .
C127_4 C128_4 C131_4 118.3(6) . .
C129_4 C128_4 C131_4 120.8(6) . .
C128_4 C129_4 C124_4 121.9(6) . .
C128_4 C129_4 H12M_4 119.0 . .
C124_4 C129_4 H12M_4 119.0 . .
F218_4 C130_4 F120_4 125.3(11) . .
F218_4 C130_4 F220_4 110.6(12) . .
F120_4 C130_4 F220_4 53.6(10) . .
F120_4 C130_4 F119_4 111.8(8) . .
F220_4 C130_4 F119_4 132.7(11) . .
F218_4 C130_4 F118_4 65.7(10) . .
F120_4 C130_4 F118_4 103.3(8) . .
F220_4 C130_4 F118_4 53.6(11) . .
F119_4 C130_4 F118_4 99.9(7) . .
F218_4 C130_4 F219_4 101.5(11) . .
F120_4 C130_4 F219_4 50.2(9) . .
F220_4 C130_4 F219_4 102.6(11) . .
F119_4 C130_4 F219_4 70.6(10) . .
F118_4 C130_4 F219_4 138.6(10) . .
F218_4 C130_4 C126_4 117.9(11) . .
F120_4 C130_4 C126_4 115.5(6) . .
F220_4 C130_4 C126_4 114.3(10) . .
F119_4 C130_4 C126_4 112.1(7) . .
F118_4 C130_4 C126_4 112.8(6) . .
F219_4 C130_4 C126_4 107.9(9) . .
F223_4 C131_4 F221_4 107.8(13) . .
F223_4 C131_4 F222_4 108.5(13) . .
F221_4 C131_4 F222_4 104.4(12) . .
F221_4 C131_4 F122_4 81.2(12) . .
F222_4 C131_4 F122_4 126.5(14) . .
F223_4 C131_4 F121_4 82.6(12) . .
F221_4 C131_4 F121_4 123.8(14) . .
F122_4 C131_4 F121_4 106.0(8) . .
F223_4 C131_4 F123_4 128.2(14) . .
F222_4 C131_4 F123_4 81.7(12) . .
F122_4 C131_4 F123_4 104.8(8) . .
F121_4 C131_4 F123_4 106.2(8) . .
F223_4 C131_4 C128_4 111.3(12) . .
F221_4 C131_4 C128_4 113.2(13) . .
F222_4 C131_4 C128_4 111.3(13) . .
F122_4 C131_4 C128_4 114.7(7) . .
F121_4 C131_4 C128_4 113.2(7) . .
F123_4 C131_4 C128_4 111.2(7) . .
C316_5 B300_5 C300_5 112.8(4) . .
C316_5 B300_5 C308_5 113.1(4) . .
C300_5 B300_5 C308_5 104.2(4) . .
C316_5 B300_5 C324_5 104.7(4) . .
C300_5 B300_5 C324_5 112.1(4) . .
C308_5 B300_5 C324_5 110.1(5) . .
C305_5 C300_5 C301_5 115.1(4) . .
C305_5 C300_5 B300_5 124.2(4) . .
C301_5 C300_5 B300_5 120.5(4) . .
C302_5 C301_5 C300_5 122.9(5) . .
C302_5 C301_5 H30D_5 118.5 . .
C300_5 C301_5 H30D_5 118.5 . .
C301_5 C302_5 C303_5 120.6(6) . .
C301_5 C302_5 C306_5 120.5(5) . .
C303_5 C302_5 C306_5 118.9(6) . .
C304_5 C303_5 C302_5 117.8(6) . .
C304_5 C303_5 H30E_5 121.1 . .
C302_5 C303_5 H30E_5 121.1 . .
C303_5 C304_5 C305_5 120.8(6) . .
C303_5 C304_5 C307_5 120.5(6) . .
C305_5 C304_5 C307_5 118.7(6) . .
C304_5 C305_5 C300_5 122.8(6) . .
C304_5 C305_5 H30F_5 118.6 . .
C300_5 C305_5 H30F_5 118.6 . .
F401_5 C306_5 F400_5 106.3(16) . .
F401_5 C306_5 F402_5 106.4(17) . .
F400_5 C306_5 F402_5 105.8(16) . .
F400_5 C306_5 F300_5 122(3) . .
F402_5 C306_5 F300_5 94(3) . .
F401_5 C306_5 F301_5 117(4) . .
F400_5 C306_5 F301_5 91(3) . .
F300_5 C306_5 F301_5 106.8(6) . .
F401_5 C306_5 F302_5 90(3) . .
F402_5 C306_5 F302_5 120(3) . .
F300_5 C306_5 F302_5 106.2(6) . .
F301_5 C306_5 F302_5 105.9(6) . .
F401_5 C306_5 C302_5 116(3) . .
F400_5 C306_5 C302_5 111(3) . .
F402_5 C306_5 C302_5 111(4) . .
F300_5 C306_5 C302_5 112.3(6) . .
F301_5 C306_5 C302_5 112.6(7) . .
F302_5 C306_5 C302_5 112.5(6) . .
F405_5 C307_5 F303_5 73.9(10) . .
F405_5 C307_5 F305_5 122.3(14) . .
F303_5 C307_5 F305_5 111.6(11) . .
F405_5 C307_5 F403_5 108.2(12) . .
F303_5 C307_5 F403_5 123.1(14) . .
F405_5 C307_5 F404_5 107.2(10) . .
F305_5 C307_5 F404_5 85.4(10) . .
F403_5 C307_5 F404_5 102.6(10) . .
F303_5 C307_5 F304_5 102.6(8) . .
F305_5 C307_5 F304_5 102.7(9) . .
F403_5 C307_5 F304_5 84.6(11) . .
F404_5 C307_5 F304_5 132.5(10) . .
F405_5 C307_5 C304_5 115.4(10) . .
F303_5 C307_5 C304_5 115.4(8) . .
F305_5 C307_5 C304_5 112.6(10) . .
F403_5 C307_5 C304_5 114.0(12) . .
F404_5 C307_5 C304_5 108.6(9) . .
F304_5 C307_5 C304_5 110.8(7) . .
C309_5 C308_5 C313_5 114.6(6) . .
C309_5 C308_5 B300_5 122.1(5) . .
C313_5 C308_5 B300_5 123.1(5) . .
C310_5 C309_5 C308_5 123.4(6) . .
C310_5 C309_5 H30G_5 118.3 . .
C308_5 C309_5 H30G_5 118.3 . .
C311_5 C310_5 C309_5 120.2(6) . .
C311_5 C310_5 C314_5 119.7(6) . .
C309_5 C310_5 C314_5 120.0(6) . .
C312_5 C311_5 C310_5 118.3(7) . .
C312_5 C311_5 H31A_5 120.8 . .
C310_5 C311_5 H31A_5 120.8 . .
C311_5 C312_5 C313_5 121.2(6) . .
C311_5 C312_5 C315_5 118.5(7) . .
C313_5 C312_5 C315_5 120.1(7) . .
C312_5 C313_5 C308_5 122.3(6) . .
C312_5 C313_5 H31B_5 118.9 . .
C308_5 C313_5 H31B_5 118.9 . .
F406_5 C314_5 F306_5 127.1(9) . .
F406_5 C314_5 F407_5 107.9(10) . .
F306_5 C314_5 F407_5 52.7(7) . .
F406_5 C314_5 F408_5 109.8(11) . .
F306_5 C314_5 F408_5 50.2(8) . .
F407_5 C314_5 F408_5 102.5(9) . .
F406_5 C314_5 F307_5 51.7(9) . .
F306_5 C314_5 F307_5 104.9(8) . .
F407_5 C314_5 F307_5 136.4(8) . .
F408_5 C314_5 F307_5 62.6(9) . .
F406_5 C314_5 F308_5 50.9(9) . .
F306_5 C314_5 F308_5 107.4(8) . .
F407_5 C314_5 F308_5 62.0(8) . .
F408_5 C314_5 F308_5 138.4(9) . .
F307_5 C314_5 F308_5 100.7(8) . .
F406_5 C314_5 C310_5 116.0(8) . .
F306_5 C314_5 C310_5 116.9(7) . .
F407_5 C314_5 C310_5 111.0(7) . .
F408_5 C314_5 C310_5 108.8(8) . .
F307_5 C314_5 C310_5 112.6(6) . .
F308_5 C314_5 C310_5 112.8(6) . .
F311_5 C315_5 F411_5 117(2) . .
F311_5 C315_5 F409_5 53.6(19) . .
F411_5 C315_5 F409_5 107.3(16) . .
F311_5 C315_5 F309_5 111.1(7) . .
F409_5 C315_5 F309_5 135.9(19) . .
F311_5 C315_5 F410_5 51.7(18) . .
F411_5 C315_5 F410_5 104.1(15) . .
F409_5 C315_5 F410_5 105.2(15) . .
F309_5 C315_5 F410_5 74.0(18) . .
F311_5 C315_5 F310_5 104.0(7) . .
F411_5 C315_5 F310_5 66.1(19) . .
F409_5 C315_5 F310_5 55(2) . .
F309_5 C315_5 F310_5 102.8(7) . .
F410_5 C315_5 F310_5 148.2(19) . .
F311_5 C315_5 C312_5 113.8(7) . .
F411_5 C315_5 C312_5 128(2) . .
F409_5 C315_5 C312_5 111.3(19) . .
F309_5 C315_5 C312_5 112.5(7) . .
F410_5 C315_5 C312_5 98.2(18) . .
F310_5 C315_5 C312_5 111.7(6) . .
C317_5 C316_5 C321_5 115.6(6) . .
C317_5 C316_5 B300_5 122.7(5) . .
C321_5 C316_5 B300_5 121.5(5) . .
C318_5 C317_5 C316_5 122.3(7) . .
C318_5 C317_5 H31C_5 118.9 . .
C316_5 C317_5 H31C_5 118.9 . .
C317_5 C318_5 C319_5 120.4(7) . .
C317_5 C318_5 C322_5 120.5(7) . .
C319_5 C318_5 C322_5 119.0(6) . .
C320_5 C319_5 C318_5 118.9(6) . .
C320_5 C319_5 H31D_5 120.5 . .
C318_5 C319_5 H31D_5 120.5 . .
C319_5 C320_5 C321_5 120.0(7) . .
C319_5 C320_5 C323_5 119.6(6) . .
C321_5 C320_5 C323_5 120.3(6) . .
C320_5 C321_5 C316_5 122.7(6) . .
C320_5 C321_5 H32B_5 118.7 . .
C316_5 C321_5 H32B_5 118.7 . .
F312_5 C322_5 F412_5 126.6(11) . .
F312_5 C322_5 F414_5 54.3(8) . .
F412_5 C322_5 F414_5 113.7(10) . .
F312_5 C322_5 F314_5 110.7(10) . .
F414_5 C322_5 F314_5 133.1(10) . .
F312_5 C322_5 F313_5 105.9(9) . .
F412_5 C322_5 F313_5 68.9(9) . .
F414_5 C322_5 F313_5 54.8(8) . .
F314_5 C322_5 F313_5 101.6(8) . .
F312_5 C322_5 F413_5 45.0(8) . .
F412_5 C322_5 F413_5 102.7(10) . .
F414_5 C322_5 F413_5 98.0(9) . .
F314_5 C322_5 F413_5 73.1(9) . .
F313_5 C322_5 F413_5 138.3(9) . .
F312_5 C322_5 C318_5 115.2(7) . .
F412_5 C322_5 C318_5 116.4(9) . .
F414_5 C322_5 C318_5 112.9(8) . .
F314_5 C322_5 C318_5 113.2(8) . .
F313_5 C322_5 C318_5 108.9(7) . .
F413_5 C322_5 C318_5 111.0(7) . .
F416_5 C323_5 F417_5 107.1(12) . .
F416_5 C323_5 F316_5 129.0(13) . .
F417_5 C323_5 F316_5 77.8(11) . .
F417_5 C323_5 F317_5 124.6(13) . .
F316_5 C323_5 F317_5 105.4(8) . .
F416_5 C323_5 F415_5 107.0(12) . .
F417_5 C323_5 F415_5 104.9(12) . .
F317_5 C323_5 F415_5 78.8(12) . .
F416_5 C323_5 F315_5 80.6(12) . .
F316_5 C323_5 F315_5 106.7(8) . .
F317_5 C323_5 F315_5 105.6(7) . .
F415_5 C323_5 F315_5 128.8(13) . .
F416_5 C323_5 C320_5 109.0(13) . .
F417_5 C323_5 C320_5 115.6(12) . .
F316_5 C323_5 C320_5 114.0(7) . .
F317_5 C323_5 C320_5 112.9(7) . .
F415_5 C323_5 C320_5 112.9(11) . .
F315_5 C323_5 C320_5 111.6(7) . .
C325_5 C324_5 C329_5 115.1(6) . .
C325_5 C324_5 B300_5 120.8(5) . .
C329_5 C324_5 B300_5 124.0(5) . .
C326_5 C325_5 C324_5 123.5(6) . .
C326_5 C325_5 H32C_5 118.3 . .
C324_5 C325_5 H32C_5 118.3 . .
C325_5 C326_5 C327_5 119.8(7) . .
C325_5 C326_5 C330_5 119.6(6) . .
C327_5 C326_5 C330_5 120.6(6) . .
C328_5 C327_5 C326_5 118.7(7) . .
C328_5 C327_5 H32D_5 120.6 . .
C326_5 C327_5 H32D_5 120.6 . .
C327_5 C328_5 C329_5 121.0(6) . .
C327_5 C328_5 C331_5 119.0(6) . .
C329_5 C328_5 C331_5 120.0(7) . .
C328_5 C329_5 C324_5 122.0(6) . .
C328_5 C329_5 H32E_5 119.0 . .
C324_5 C329_5 H32E_5 119.0 . .
F418_5 C330_5 F419_5 111.0(15) . .
F418_5 C330_5 F318_5 125.9(17) . .
F419_5 C330_5 F318_5 55.0(13) . .
F419_5 C330_5 F319_5 134.1(13) . .
F318_5 C330_5 F319_5 108.7(8) . .
F418_5 C330_5 F320_5 64.5(15) . .
F419_5 C330_5 F320_5 55.1(14) . .
F318_5 C330_5 F320_5 105.9(8) . .
F319_5 C330_5 F320_5 102.2(6) . .
F418_5 C330_5 F420_5 104.0(14) . .
F419_5 C330_5 F420_5 104.2(13) . .
F318_5 C330_5 F420_5 49.8(12) . .
F319_5 C330_5 F420_5 68.7(14) . .
F320_5 C330_5 F420_5 142.5(13) . .
F418_5 C330_5 C326_5 117.7(17) . .
F419_5 C330_5 C326_5 113.2(13) . .
F318_5 C330_5 C326_5 115.1(6) . .
F319_5 C330_5 C326_5 112.4(7) . .
F320_5 C330_5 C326_5 111.6(7) . .
F420_5 C330_5 C326_5 105.3(13) . .
F421_5 C331_5 F321_5 120.8(16) . .
F421_5 C331_5 F423_5 109.3(12) . .
F321_5 C331_5 F423_5 78.2(12) . .
F321_5 C331_5 F323_5 106.6(10) . .
F423_5 C331_5 F323_5 126.1(14) . .
F421_5 C331_5 F422_5 104.8(13) . .
F423_5 C331_5 F422_5 104.7(11) . .
F323_5 C331_5 F422_5 85.4(13) . .
F421_5 C331_5 F322_5 83.4(12) . .
F321_5 C331_5 F322_5 106.0(9) . .
F323_5 C331_5 F322_5 104.3(9) . .
F422_5 C331_5 F322_5 129.3(13) . .
F421_5 C331_5 C328_5 115.4(13) . .
F321_5 C331_5 C328_5 114.1(8) . .
F423_5 C331_5 C328_5 112.9(12) . .
F323_5 C331_5 C328_5 113.1(9) . .
F422_5 C331_5 C328_5 109.0(12) . .
F322_5 C331_5 C328_5 112.0(8) . .

loop_
_geom_bond_atom_site_label_1
_geom_bond_atom_site_label_2
_geom_bond_distance
_geom_bond_site_symmetry_2
Cu1_1 O2_1 1.883(4) .
Cu1_1 N1_1 1.932(5) .
Cu1_1 N2_1 2.183(5) .
Cu1_1 N3_1 2.205(5) .
Cu1_1 Cu2_1 2.4579(10) .
Cu2_1 O1_1 1.876(4) .
Cu2_1 N4_1 1.921(5) .
Cu2_1 N5_1 2.134(5) .
Cu2_1 N6_1 2.240(6) .
O1_1 C2_1 1.289(7) .
O2_1 C20_1 1.287(7) .
N1_1 C2_1 1.348(8) .
N1_1 C6_1 1.358(7) .
N2_1 C11_1 1.338(8) .
N2_1 C7_1 1.347(8) .
N3_1 C13_1 1.342(8) .
N3_1 C17_1 1.346(8) .
N4_1 C20_1 1.355(8) .
N4_1 C24_1 1.368(8) .
N5_1 C29_1 1.338(9) .
N5_1 C25_1 1.346(8) .
N6_1 C31_1 1.349(8) .
N6_1 C35_1 1.352(9) .
C1_1 C6_1 1.511(8) .
C1_1 C7_1 1.522(8) .
C1_1 C13_1 1.524(9) .
C1_1 H1A_1 1.0000 .
C2_1 C3_1 1.408(8) .
C3_1 C4_1 1.360(9) .
C3_1 H3A_1 0.9500 .
C4_1 C5_1 1.397(9) .
C4_1 H4A_1 0.9500 .
C5_1 C6_1 1.368(8) .
C5_1 H5A_1 0.9500 .
C7_1 C8_1 1.372(8) .
C8_1 C9_1 1.379(10) .
C8_1 H8A_1 0.9500 .
C9_1 C10_1 1.365(10) .
C9_1 H9A_1 0.9500 .
C10_1 C11_1 1.400(9) .
C10_1 H10A_1 0.9500 .
C11_1 C12_1 1.496(10) .
C12_1 H12A_1 0.9800 .
C12_1 H12B_1 0.9800 .
C12_1 H12C_1 0.9800 .
C13_1 C14_1 1.385(9) .
C14_1 C15_1 1.394(11) .
C14_1 H14A_1 0.9500 .
C15_1 C16_1 1.360(12) .
C15_1 H15A_1 0.9500 .
C16_1 C17_1 1.392(11) .
C16_1 H16A_1 0.9500 .
C17_1 C18_1 1.502(11) .
C18_1 H18A_1 0.9800 .
C18_1 H18B_1 0.9800 .
C18_1 H18C_1 0.9800 .
C19_1 C24_1 1.516(8) .
C19_1 C31_1 1.519(9) .
C19_1 C25_1 1.527(9) .
C19_1 H19A_1 1.0000 .
C20_1 C21_1 1.412(8) .
C21_1 C22_1 1.364(9) .
C21_1 H21A_1 0.9500 .
C22_1 C23_1 1.399(9) .
C22_1 H22A_1 0.9500 .
C23_1 C24_1 1.368(8) .
C23_1 H23A_1 0.9500 .
C25_1 C26_1 1.374(9) .
C26_1 C27_1 1.383(10) .
C26_1 H26A_1 0.9500 .
C27_1 C28_1 1.369(10) .
C27_1 H27A_1 0.9500 .
C28_1 C29_1 1.387(10) .
C28_1 H28A_1 0.9500 .
C29_1 C30_1 1.513(10) .
C30_1 H30A_1 0.9800 .
C30_1 H30B_1 0.9800 .
C30_1 H30C_1 0.9800 .
C31_1 C32_1 1.379(10) .
C32_1 C33_1 1.380(12) .
C32_1 H32A_1 0.9500 .
C33_1 C34_1 1.372(13) .
C33_1 H33A_1 0.9500 .
C34_1 C35_1 1.381(12) .
C34_1 H34A_1 0.9500 .
C35_1 C36_1 1.497(11) .
C36_1 H36A_1 0.9800 .
C36_1 H36B_1 0.9800 .
C36_1 H36C_1 0.9800 .
Cu1_2 O1_2 1.876(5) 3_766
Cu1_2 N1_2 1.907(6) .
Cu1_2 N2_2 2.185(6) .
Cu1_2 N3_2 2.212(7) .
Cu1_2 Cu1_2 2.4653(19) 3_766
O1_2 C2_2 1.300(9) .
O1_2 Cu1_2 1.876(5) 3_766
N1_2 C2_2 1.356(10) .
N1_2 C6_2 1.366(9) .
N2_2 C11_2 1.339(9) .
N2_2 C7_2 1.352(9) .
N3_2 C13_2 1.346(10) .
N3_2 C17_2 1.362(13) .
N3_2 C17B_2 1.365(14) .
C1_2 C7_2 1.513(10) .
C1_2 C6_2 1.523(10) .
C1_2 C13_2 1.526(11) .
C1_2 H1B_2 1.0000 .
C2_2 C3_2 1.426(11) .
C3_2 C4_2 1.350(11) .
C3_2 H3B_2 0.9500 .
C4_2 C5_2 1.400(11) .
C4_2 H4B_2 0.9500 .
C5_2 C6_2 1.370(10) .
C5_2 H5B_2 0.9500 .
C7_2 C8_2 1.381(10) .
C8_2 C9_2 1.370(11) .
C8_2 H8B_2 0.9500 .
C9_2 C10_2 1.361(12) .
C9_2 H9B_2 0.9500 .
C10_2 C11_2 1.405(11) .
C10_2 H10B_2 0.9500 .
C11_2 C12_2 1.498(12) .
C12_2 H12D_2 0.9800 .
C12_2 H12E_2 0.9800 .
C12_2 H12F_2 0.9800 .
C13_2 C14_2 1.400(14) .
C13_2 C14B_2 1.401(16) .
C14_2 C15_2 1.385(17) .
C14_2 H14B_2 0.9500 .
C15_2 C16_2 1.390(19) .
C15_2 H15B_2 0.9500 .
C16_2 C17_2 1.387(18) .
C16_2 H16B_2 0.9500 .
C17_2 C18_2 1.509(17) .
C18_2 H18D_2 0.9800 .
C18_2 H18E_2 0.9800 .
C18_2 H18F_2 0.9800 .
C14B_2 C15B_2 1.389(18) .
C14B_2 H14D_2 0.9500 .
C15B_2 C16B_2 1.39(2) .
C15B_2 H15D_2 0.9500 .
C16B_2 C17B_2 1.391(19) .
C16B_2 H16D_2 0.9500 .
C17B_2 C18B_2 1.505(19) .
C18B_2 H18J_2 0.9800 .
C18B_2 H18K_2 0.9800 .
C18B_2 H18L_2 0.9800 .
Cu1_3 O1_3 1.868(6) 3_755
Cu1_3 N1_3 1.927(6) .
Cu1_3 N3_3 2.143(6) .
Cu1_3 N2_3 2.162(7) .
Cu1_3 Cu1_3 2.4472(18) 3_755
O1_3 C2_3 1.297(9) .
O1_3 Cu1_3 1.869(6) 3_755
N1_3 C2_3 1.344(10) .
N1_3 C6_3 1.366(9) .
N2_3 C11_3 1.349(11) .
N2_3 C7_3 1.349(10) .
N3_3 C13_3 1.341(10) .
N3_3 C17_3 1.357(10) .
C1_3 C7_3 1.506(12) .
C1_3 C6_3 1.511(11) .
C1_3 C13_3 1.518(11) .
C1_3 H1C_3 1.0000 .
C2_3 C3_3 1.412(11) .
C3_3 C4_3 1.354(12) .
C3_3 H3C_3 0.9500 .
C4_3 C5_3 1.378(12) .
C4_3 H4C_3 0.9500 .
C5_3 C6_3 1.361(11) .
C5_3 H5C_3 0.9500 .
C7_3 C8_3 1.386(11) .
C8_3 C9_3 1.348(14) .
C8_3 H8C_3 0.9500 .
C9_3 C10_3 1.361(15) .
C9_3 H9C_3 0.9500 .
C10_3 C11_3 1.409(13) .
C10_3 H10C_3 0.9500 .
C11_3 C12_3 1.493(14) .
C12_3 H12G_3 0.9800 .
C12_3 H12H_3 0.9800 .
C12_3 H12I_3 0.9800 .
C13_3 C14_3 1.393(11) .
C14_3 C15_3 1.381(13) .
C14_3 H14C_3 0.9500 .
C15_3 C16_3 1.337(13) .
C15_3 H15C_3 0.9500 .
C16_3 C17_3 1.369(12) .
C16_3 H16C_3 0.9500 .
C17_3 C18_3 1.515(13) .
C18_3 H18G_3 0.9800 .
C18_3 H18H_3 0.9800 .
C18_3 H18I_3 0.9800 .
B100_4 C108_4 1.633(9) .
B100_4 C124_4 1.633(8) .
B100_4 C116_4 1.643(8) .
B100_4 C100_4 1.687(6) .
C100_4 C105_4 1.372(7) .
C100_4 C101_4 1.390(6) .
C101_4 C102_4 1.400(8) .
C101_4 H10D_4 0.9500 .
C102_4 C103_4 1.374(9) .
C102_4 C106_4 1.502(9) .
C103_4 C104_4 1.374(10) .
C103_4 H10E_4 0.9500 .
C104_4 C105_4 1.396(9) .
C104_4 C107_4 1.479(9) .
C105_4 H10F_4 0.9500 .
C106_4 F201_4 1.319(8) .
C106_4 F100_4 1.324(9) .
C106_4 F101_4 1.325(9) .
C106_4 F200_4 1.341(8) .
C106_4 F102_4 1.351(9) .
C106_4 F202_4 1.351(8) .
C107_4 F204_4 1.319(9) .
C107_4 F103_4 1.326(8) .
C107_4 F104_4 1.327(8) .
C107_4 F203_4 1.337(9) .
C107_4 F105_4 1.343(8) .
C107_4 F205_4 1.343(9) .
C108_4 C113_4 1.396(8) .
C108_4 C109_4 1.403(8) .
C109_4 C110_4 1.387(9) .
C109_4 H10G_4 0.9500 .
C110_4 C111_4 1.383(9) .
C110_4 C114_4 1.487(9) .
C111_4 C112_4 1.387(9) .
C111_4 H11A_4 0.9500 .
C112_4 C113_4 1.385(9) .
C112_4 C115_4 1.475(9) .
C113_4 H11B_4 0.9500 .
C114_4 F208_4 1.333(10) .
C114_4 F107_4 1.333(7) .
C114_4 F207_4 1.335(10) .
C114_4 F206_4 1.338(10) .
C114_4 F108_4 1.339(7) .
C114_4 F106_4 1.350(8) .
C115_4 F109_4 1.274(9) .
C115_4 F209_4 1.306(8) .
C115_4 F211_4 1.310(8) .
C115_4 F111_4 1.318(9) .
C115_4 F110_4 1.402(9) .
C115_4 F210_4 1.417(8) .
C116_4 C121_4 1.385(9) .
C116_4 C117_4 1.398(8) .
C117_4 C118_4 1.391(9) .
C117_4 H11C_4 0.9500 .
C118_4 C119_4 1.381(9) .
C118_4 C122_4 1.474(9) .
C119_4 C120_4 1.380(10) .
C119_4 H11D_4 0.9500 .
C120_4 C121_4 1.392(9) .
C120_4 C123_4 1.496(10) .
C121_4 H12J_4 0.9500 .
C122_4 F112_4 1.292(8) .
C122_4 F212_4 1.310(8) .
C122_4 F213_4 1.311(8) .
C122_4 F113_4 1.315(8) .
C122_4 F214_4 1.361(9) .
C122_4 F114_4 1.362(8) .
C123_4 F115_4 1.321(8) .
C123_4 F216_4 1.322(10) .
C123_4 F215_4 1.335(10) .
C123_4 F116_4 1.342(8) .
C123_4 F217_4 1.348(10) .
C123_4 F117_4 1.356(8) .
C124_4 C125_4 1.391(8) .
C124_4 C129_4 1.405(8) .
C125_4 C126_4 1.400(9) .
C125_4 H12K_4 0.9500 .
C126_4 C127_4 1.365(10) .
C126_4 C130_4 1.484(9) .
C127_4 C128_4 1.390(9) .
C127_4 H12L_4 0.9500 .
C128_4 C129_4 1.391(9) .
C128_4 C131_4 1.491(9) .
C129_4 H12M_4 0.9500 .
C130_4 F218_4 1.298(9) .
C130_4 F120_4 1.301(7) .
C130_4 F220_4 1.321(9) .
C130_4 F119_4 1.322(8) .
C130_4 F118_4 1.367(8) .
C130_4 F219_4 1.369(9) .
C131_4 F223_4 1.297(19) .
C131_4 F221_4 1.329(10) .
C131_4 F222_4 1.336(9) .
C131_4 F122_4 1.336(8) .
C131_4 F121_4 1.337(8) .
C131_4 F123_4 1.338(8) .
B300_5 C316_5 1.635(8) .
B300_5 C300_5 1.639(6) .
B300_5 C308_5 1.641(9) .
B300_5 C324_5 1.642(9) .
C300_5 C305_5 1.397(7) .
C300_5 C301_5 1.401(6) .
C301_5 C302_5 1.384(8) .
C301_5 H30D_5 0.9500 .
C302_5 C303_5 1.396(9) .
C302_5 C306_5 1.493(9) .
C303_5 C304_5 1.385(10) .
C303_5 H30E_5 0.9500 .
C304_5 C305_5 1.389(9) .
C304_5 C307_5 1.499(10) .
C305_5 H30F_5 0.9500 .
C306_5 F401_5 1.329(11) .
C306_5 F400_5 1.330(10) .
C306_5 F402_5 1.331(11) .
C306_5 F300_5 1.336(7) .
C306_5 F301_5 1.341(7) .
C306_5 F302_5 1.344(7) .
C307_5 F405_5 1.302(9) .
C307_5 F303_5 1.318(8) .
C307_5 F305_5 1.323(9) .
C307_5 F403_5 1.330(9) .
C307_5 F404_5 1.361(9) .
C307_5 F304_5 1.369(8) .
C308_5 C309_5 1.396(9) .
C308_5 C313_5 1.402(9) .
C309_5 C310_5 1.391(9) .
C309_5 H30G_5 0.9500 .
C310_5 C311_5 1.378(10) .
C310_5 C314_5 1.481(9) .
C311_5 C312_5 1.372(10) .
C311_5 H31A_5 0.9500 .
C312_5 C313_5 1.393(10) .
C312_5 C315_5 1.503(10) .
C313_5 H31B_5 0.9500 .
C314_5 F406_5 1.289(8) .
C314_5 F306_5 1.308(7) .
C314_5 F407_5 1.327(8) .
C314_5 F408_5 1.333(8) .
C314_5 F307_5 1.338(7) .
C314_5 F308_5 1.340(8) .
C315_5 F311_5 1.318(7) .
C315_5 F411_5 1.324(10) .
C315_5 F409_5 1.327(10) .
C315_5 F309_5 1.333(7) .
C315_5 F410_5 1.344(10) .
C315_5 F310_5 1.353(8) .
C316_5 C317_5 1.397(9) .
C316_5 C321_5 1.409(9) .
C317_5 C318_5 1.384(9) .
C317_5 H31C_5 0.9500 .
C318_5 C319_5 1.394(11) .
C318_5 C322_5 1.495(10) .
C319_5 C320_5 1.380(10) .
C319_5 H31D_5 0.9500 .
C320_5 C321_5 1.385(9) .
C320_5 C323_5 1.501(10) .
C321_5 H32B_5 0.9500 .
C322_5 F312_5 1.285(8) .
C322_5 F412_5 1.291(9) .
C322_5 F414_5 1.313(8) .
C322_5 F314_5 1.320(8) .
C322_5 F313_5 1.371(8) .
C322_5 F413_5 1.388(9) .
C323_5 F416_5 1.321(9) .
C323_5 F417_5 1.326(9) .
C323_5 F316_5 1.328(8) .
C323_5 F317_5 1.329(7) .
C323_5 F415_5 1.330(9) .
C323_5 F315_5 1.331(8) .
C324_5 C325_5 1.400(9) .
C324_5 C329_5 1.401(9) .
C325_5 C326_5 1.381(9) .
C325_5 H32C_5 0.9500 .
C326_5 C327_5 1.385(10) .
C326_5 C330_5 1.502(10) .
C327_5 C328_5 1.377(10) .
C327_5 H32D_5 0.9500 .
C328_5 C329_5 1.392(9) .
C328_5 C331_5 1.493(10) .
C329_5 H32E_5 0.9500 .
C330_5 F418_5 1.316(10) .
C330_5 F419_5 1.319(10) .
C330_5 F318_5 1.319(8) .
C330_5 F319_5 1.326(7) .
C330_5 F320_5 1.346(8) .
C330_5 F420_5 1.347(10) .
C331_5 F421_5 1.322(10) .
C331_5 F321_5 1.322(8) .
C331_5 F423_5 1.324(9) .
C331_5 F323_5 1.339(9) .
C331_5 F422_5 1.339(9) .
C331_5 F322_5 1.340(8) .
